data_7110420
loop_
_publ_author_name
'Constable, Edwin C.'
'Housecroft, Catherine E.'
'Kulke, Torsten'
'Baum, Gerhard'
'Fenske, Dieter'

_publ_section_title
;
 Chiral 1,2-ethanediyl-spaced quaterpyridines give a library of cyclic and
 double helicates with copper(I)
;
_journal_issue 2
_journal_name_full 'Chemical Communications'
_journal_page_first 195
_journal_paper_doi 10.1039/a809230c
_journal_year 1999
_chemical_formula_sum 'C156 H182 Cu4 F24 N16 O3 P4'
_chemical_formula_weight 3163.22
_space_group_IT_number 1
_symmetry_cell_setting triclinic
_symmetry_space_group_name_Hall 'P 1'
_symmetry_space_group_name_H-M 'P 1'
_atom_sites_solution_hydrogens geom
_atom_sites_solution_primary direct
_atom_sites_solution_secondary difmap
_audit_creation_method SHELXL
_cell_angle_alpha 96.86(3)
_cell_angle_beta 95.34(3)
_cell_angle_gamma 111.00(3)
_cell_formula_units_Z 1
_cell_length_a 12.576(3)
_cell_length_b 16.179(3)
_cell_length_c 21.058(4)
_cell_measurement_temperature 203(2)
_cell_volume 3928.5(17)
_computing_cell_refinement 'STOE Software package'
_computing_data_collection 'STOE Software package'
_computing_data_reduction 'STOE Software package'
_computing_molecular_graphics 'SCHAKAL-92 (Keller, 1992)'
_computing_structure_refinement 'SHELXL-97 (Sheldrick, 1997)'
_computing_structure_solution 'SHELXS-97 (Sheldrick, 1990)'
_diffrn_ambient_temperature 200(1)
_diffrn_measurement_device 'STOE IPDS'
_diffrn_radiation_monochromator graphite
_diffrn_radiation_source 'rotating anode'
_diffrn_radiation_type MoK\a
_diffrn_radiation_wavelength 0.71073
_diffrn_reflns_av_R_equivalents 0.0600
_diffrn_reflns_av_sigmaI/netI 0.0267
_diffrn_reflns_limit_h_max 14
_diffrn_reflns_limit_h_min -14
_diffrn_reflns_limit_k_max 20
_diffrn_reflns_limit_k_min -21
_diffrn_reflns_limit_l_max 27
_diffrn_reflns_limit_l_min -27
_diffrn_reflns_number 30686
_diffrn_reflns_theta_max 28.16
_diffrn_reflns_theta_min 2.44
_exptl_absorpt_coefficient_mu 0.660
_exptl_absorpt_correction_type none
_exptl_crystal_density_diffrn 1.337
_exptl_crystal_F_000 1646
_refine_diff_density_max 0.906
_refine_diff_density_min -0.664
_refine_diff_density_rms 0.069
_refine_ls_abs_structure_details 'Flack H D (1983), Acta Cryst. A39, 876-881'
_refine_ls_abs_structure_Flack -0.001(8)
_refine_ls_extinction_method none
_refine_ls_goodness_of_fit_all 1.288
_refine_ls_goodness_of_fit_obs 1.292
_refine_ls_hydrogen_treatment noref
_refine_ls_matrix_type full
_refine_ls_number_parameters 1965
_refine_ls_number_reflns 27400
_refine_ls_number_restraints 1118
_refine_ls_restrained_S_all 1.304
_refine_ls_restrained_S_obs 1.293
_refine_ls_R_factor_all 0.0655
_refine_ls_R_factor_obs 0.0565
_refine_ls_shift/esd_max 0.520
_refine_ls_shift/esd_mean 0.028
_refine_ls_structure_factor_coef Fsqd
_refine_ls_weighting_details 'w=1/[\s^2^(Fo^2^)+(0.1000P)^2^+0.0000P] where P=(Fo^2^+2Fc^2^)/3'
_refine_ls_weighting_scheme calc
_refine_ls_wR_factor_all 0.1637
_refine_ls_wR_factor_obs 0.1520
_reflns_number_observed 23672
_reflns_number_total 27400
_reflns_observed_criterion >2sigma(I)
_cod_data_source_file 809230csup1.cif
_cod_data_source_block dimer
_cod_depositor_comments
;
The following automatic conversions were performed:

'_refine_ls_weighting_scheme' value 'calc
w=1/[\s^2^(Fo^2^)+(0.1000P)^2^+0.0000P] where P=(Fo^2^+2Fc^2^)/3' was
changed to 'calc'. New tag '_refine_ls_weighting_details' was
created. The value of the new tag was set to
'w=1/[\s^2^(Fo^2^)+(0.1000P)^2^+0.0000P] where P=(Fo^2^+2Fc^2^)/3'.

Automatic conversion script
Id: cif_fix_values 3143 2015-03-26 13:38:13Z robertas 
;
_cod_original_cell_volume 3928.5(14)
_cod_original_sg_symbol_H-M P1
_cod_database_code 7110420

loop_
_symmetry_equiv_pos_as_xyz
'x, y, z'

loop_
_atom_site_aniso_label
_atom_site_aniso_U_11
_atom_site_aniso_U_22
_atom_site_aniso_U_33
_atom_site_aniso_U_23
_atom_site_aniso_U_13
_atom_site_aniso_U_12
Cu1 0.0397(3) 0.0231(2) 0.0337(2) 0.00294(17) 0.00800(18) 0.0068(2)
Cu2 0.0346(3) 0.0221(2) 0.0344(2) 0.00223(17) 0.00468(18) 0.01060(19)
C1 0.177(12) 0.114(8) 0.076(5) 0.050(5) 0.019(6) 0.060(8)
C2 0.267(16) 0.079(5) 0.052(3) 0.020(3) 0.066(6) 0.022(7)
C3 0.136(8) 0.064(4) 0.051(3) 0.015(3) 0.038(4) 0.021(4)
C4 0.132(7) 0.055(3) 0.048(3) 0.001(2) 0.046(3) 0.019(4)
C5 0.120(8) 0.088(6) 0.084(5) 0.008(4) 0.066(5) 0.014(5)
C6 0.127(7) 0.052(3) 0.067(3) 0.004(3) 0.057(4) 0.000(4)
C7 0.093(5) 0.041(3) 0.046(2) 0.0062(19) 0.031(3) 0.004(3)
C8 0.078(4) 0.036(2) 0.037(2) 0.0052(17) 0.025(2) 0.014(2)
C9 0.086(5) 0.048(3) 0.038(2) -0.0015(19) 0.022(2) 0.017(3)
C10 0.087(5) 0.044(3) 0.051(3) -0.003(2) 0.022(3) 0.021(3)
C11 0.076(4) 0.034(2) 0.044(2) -0.0024(19) 0.012(2) 0.011(2)
C12 0.048(3) 0.028(2) 0.0337(19) -0.0020(15) 0.0049(17) 0.0069(19)
N1 0.057(3) 0.0264(17) 0.0352(16) 0.0001(13) 0.0141(15) 0.0098(16)
N2 0.030(2) 0.0293(18) 0.0328(15) 0.0034(13) 0.0049(12) 0.0100(14)
C13 0.035(3) 0.026(2) 0.0391(19) 0.0009(15) 0.0029(16) 0.0062(17)
C14 0.054(3) 0.030(2) 0.042(2) -0.0006(17) 0.0084(19) 0.000(2)
C15 0.060(4) 0.026(2) 0.060(3) 0.0061(19) 0.014(2) -0.002(2)
C16 0.045(3) 0.035(2) 0.049(2) 0.0102(19) 0.0134(19) 0.002(2)
C17 0.027(2) 0.031(2) 0.0347(18) 0.0061(15) 0.0055(14) 0.0061(16)
C18 0.035(3) 0.030(2) 0.0338(19) 0.0056(15) 0.0063(15) 0.0079(17)
C19 0.031(2) 0.036(2) 0.0365(19) 0.0099(16) 0.0099(15) 0.0097(18)
C20 0.030(2) 0.035(2) 0.0329(18) 0.0105(16) 0.0098(14) 0.0139(17)
C21 0.037(3) 0.044(3) 0.044(2) 0.0090(18) 0.0105(17) 0.021(2)
C22 0.040(3) 0.048(3) 0.045(2) 0.0054(19) 0.0117(18) 0.028(2)
C23 0.046(3) 0.030(2) 0.0345(18) 0.0036(15) 0.0113(16) 0.0190(18)
C24 0.033(2) 0.0250(18) 0.0315(17) 0.0084(13) 0.0099(14) 0.0121(15)
N3 0.033(2) 0.0259(16) 0.0296(14) 0.0072(12) 0.0102(12) 0.0139(14)
N4 0.0247(19) 0.0232(16) 0.0298(14) 0.0012(11) 0.0059(11) 0.0096(12)
C25 0.033(2) 0.0240(18) 0.0289(16) 0.0052(13) 0.0096(14) 0.0110(16)
C26 0.045(3) 0.029(2) 0.0321(18) 0.0017(15) 0.0117(16) 0.0150(18)
C27 0.040(3) 0.0256(18) 0.0345(17) -0.0016(13) 0.0018(15) 0.0078(16)
C28 0.032(2) 0.0245(17) 0.0362(17) 0.0039(13) 0.0042(14) 0.0059(15)
C29 0.033(2) 0.0229(17) 0.0318(16) 0.0036(13) 0.0057(13) 0.0118(15)
C30 0.035(3) 0.032(2) 0.044(2) -0.0020(15) -0.0013(16) 0.0177(18)
C31 0.041(3) 0.043(2) 0.046(2) 0.0032(17) 0.0037(17) 0.022(2)
C32 0.035(3) 0.050(3) 0.057(2) 0.010(2) 0.0140(18) 0.021(2)
C33 0.033(2) 0.035(2) 0.049(2) 0.0025(16) 0.0037(16) 0.0077(17)
C34 0.039(3) 0.042(2) 0.047(2) 0.0080(17) 0.0002(17) 0.0198(19)
C35 0.045(3) 0.065(3) 0.067(3) 0.003(2) -0.006(2) 0.030(3)
C36 0.057(4) 0.047(3) 0.052(2) 0.014(2) 0.006(2) 0.022(2)
C37 0.095(6) 0.105(6) 0.042(2) 0.011(3) 0.001(3) 0.047(5)
C38 0.062(5) 0.106(6) 0.086(4) 0.031(4) -0.014(3) 0.038(4)
C39 0.053(4) 0.069(4) 0.052(3) 0.011(2) -0.007(2) 0.025(3)
C40 0.048(3) 0.050(3) 0.055(2) 0.019(2) 0.013(2) 0.025(2)
C41 0.038(3) 0.056(3) 0.058(3) 0.011(2) 0.006(2) 0.014(2)
C42 0.042(3) 0.053(3) 0.060(3) 0.008(2) -0.008(2) 0.005(2)
C43 0.044(3) 0.038(3) 0.052(3) 0.006(2) -0.011(2) 0.004(2)
C44 0.041(3) 0.032(2) 0.0313(16) 0.0014(14) 0.0053(14) 0.0070(17)
C45 0.044(3) 0.039(2) 0.0377(18) 0.0086(16) 0.0115(16) 0.0175(19)
C46 0.050(3) 0.0290(19) 0.0423(19) 0.0116(15) 0.0141(17) 0.0161(17)
C47 0.040(3) 0.0289(19) 0.043(2) 0.0059(15) 0.0101(16) 0.0102(17)
C48 0.040(2) 0.0255(19) 0.0312(16) 0.0066(14) 0.0092(14) 0.0053(16)
N5 0.039(2) 0.0253(16) 0.0284(14) 0.0014(12) 0.0009(12) 0.0082(14)
N6 0.032(2) 0.0295(17) 0.0294(14) 0.0030(12) 0.0077(12) 0.0059(14)
C49 0.037(2) 0.028(2) 0.0309(17) 0.0050(14) 0.0066(14) 0.0074(16)
C50 0.043(3) 0.034(2) 0.055(3) 0.0093(19) 0.0053(19) 0.006(2)
C51 0.031(3) 0.047(3) 0.073(3) 0.020(2) -0.002(2) 0.002(2)
C52 0.035(3) 0.044(3) 0.048(2) 0.0119(19) 0.0037(17) 0.007(2)
C53 0.039(3) 0.039(2) 0.0291(17) 0.0066(15) 0.0108(15) 0.0127(18)
C54 0.039(3) 0.037(2) 0.038(2) 0.0063(17) 0.0116(17) 0.016(2)
C55 0.044(3) 0.031(2) 0.0341(19) 0.0056(16) 0.0083(16) 0.0162(19)
C56 0.034(2) 0.030(2) 0.0328(18) 0.0032(15) 0.0069(15) 0.0164(17)
C57 0.053(3) 0.041(3) 0.037(2) 0.0009(18) 0.0059(18) 0.022(2)
C58 0.064(4) 0.033(2) 0.044(2) -0.0039(18) 0.006(2) 0.020(2)
C59 0.049(3) 0.027(2) 0.052(3) 0.0022(18) 0.005(2) 0.0100(19)
C60 0.033(2) 0.0223(19) 0.043(2) 0.0025(15) 0.0024(16) 0.0083(16)
N7 0.0271(19) 0.0256(17) 0.0312(15) 0.0031(12) 0.0065(12) 0.0105(13)
N8 0.042(2) 0.0216(15) 0.0384(16) 0.0039(12) 0.0093(13) 0.0096(14)
C61 0.035(3) 0.0216(18) 0.043(2) 0.0046(15) 0.0059(16) 0.0103(16)
C62 0.054(3) 0.0204(19) 0.051(2) 0.0038(16) 0.0026(19) 0.0086(18)
C63 0.064(4) 0.029(2) 0.051(2) 0.0127(17) 0.009(2) 0.013(2)
C64 0.058(3) 0.027(2) 0.042(2) 0.0101(15) 0.0090(19) 0.0049(19)
C65 0.049(3) 0.0258(19) 0.0413(19) 0.0068(14) 0.0106(17) 0.0088(18)
C66 0.065(4) 0.034(2) 0.048(2) 0.0104(17) 0.023(2) 0.018(2)
C67 0.075(4) 0.040(2) 0.045(2) 0.0105(18) 0.028(2) 0.015(2)
C68 0.067(4) 0.064(4) 0.061(3) 0.021(3) 0.033(3) 0.015(3)
C69 0.075(4) 0.035(2) 0.044(2) 0.0135(17) 0.013(2) 0.007(2)
C70 0.085(5) 0.041(3) 0.043(2) 0.0046(19) 0.011(2) 0.015(3)
C71 0.145(8) 0.061(4) 0.041(2) 0.007(2) 0.012(3) 0.027(4)
C72 0.067(4) 0.056(3) 0.059(3) -0.008(2) 0.002(2) 0.021(3)
Cu3 0.0337(3) 0.0233(2) 0.0375(2) -0.00102(18) 0.00211(18) 0.0114(2)
Cu4 0.0458(4) 0.0271(3) 0.0360(2) 0.00464(19) 0.0090(2) 0.0113(2)
C73 0.041(3) 0.053(3) 0.046(2) 0.0133(19) 0.0150(18) 0.017(2)
C74 0.035(3) 0.075(4) 0.062(3) 0.025(3) 0.003(2) 0.015(3)
C75 0.025(2) 0.044(2) 0.0434(19) 0.0068(16) 0.0034(14) 0.0100(17)
C76 0.029(2) 0.050(2) 0.0377(18) 0.0086(16) 0.0006(14) 0.0077(18)
C77 0.037(3) 0.069(4) 0.075(3) 0.039(3) 0.010(2) 0.019(3)
C78 0.028(3) 0.035(2) 0.077(3) 0.010(2) -0.0004(19) 0.0137(18)
C79 0.032(3) 0.030(2) 0.069(3) -0.0026(19) -0.004(2) 0.0128(19)
C80 0.026(2) 0.0244(18) 0.0406(18) 0.0058(14) 0.0013(14) 0.0048(15)
C81 0.032(2) 0.039(2) 0.0293(16) 0.0052(14) 0.0074(13) 0.0056(16)
C82 0.037(3) 0.039(2) 0.0329(17) -0.0030(15) 0.0047(15) 0.0075(18)
C83 0.041(3) 0.027(2) 0.0319(18) 0.0029(15) 0.0095(15) 0.0116(17)
C84 0.034(2) 0.0237(18) 0.0301(17) 0.0075(14) 0.0105(14) 0.0113(16)
N9 0.030(2) 0.0204(16) 0.0371(16) 0.0017(12) 0.0034(13) 0.0084(13)
N10 0.031(2) 0.0276(17) 0.0322(15) 0.0075(13) 0.0057(12) 0.0096(14)
C85 0.039(2) 0.0236(18) 0.0269(16) 0.0039(13) 0.0082(14) 0.0137(16)
C86 0.046(3) 0.036(2) 0.041(2) 0.0107(17) 0.0172(18) 0.023(2)
C87 0.051(3) 0.049(3) 0.040(2) 0.0139(19) 0.0208(19) 0.033(2)
C88 0.035(3) 0.056(3) 0.042(2) 0.016(2) 0.0140(17) 0.026(2)
C89 0.032(2) 0.037(2) 0.0301(17) 0.0122(15) 0.0097(14) 0.0148(17)
C90 0.030(2) 0.040(3) 0.038(2) 0.0121(17) 0.0058(16) 0.0123(19)
C91 0.039(3) 0.034(2) 0.041(2) 0.0067(17) 0.0110(17) 0.0102(19)
C92 0.035(3) 0.034(2) 0.0372(19) 0.0066(16) 0.0069(16) 0.0120(18)
C93 0.053(3) 0.036(3) 0.051(3) 0.0089(19) 0.012(2) 0.008(2)
C94 0.067(4) 0.032(3) 0.059(3) 0.011(2) 0.015(3) 0.007(2)
C95 0.066(4) 0.031(2) 0.057(3) 0.002(2) 0.007(2) 0.012(2)
C96 0.049(3) 0.034(2) 0.039(2) 0.0018(17) 0.0045(18) 0.012(2)
N11 0.034(2) 0.0288(18) 0.0338(16) 0.0036(13) 0.0037(13) 0.0079(15)
N12 0.055(3) 0.040(2) 0.0316(15) 0.0043(14) 0.0087(14) 0.0188(18)
C97 0.051(3) 0.033(2) 0.039(2) 0.0022(17) 0.0101(18) 0.011(2)
C98 0.099(6) 0.043(3) 0.058(3) -0.002(2) 0.026(3) 0.012(3)
C99 0.127(7) 0.057(4) 0.049(3) -0.016(3) 0.032(4) 0.005(4)
C100 0.072(4) 0.069(4) 0.031(2) -0.007(2) 0.008(2) 0.010(3)
C101 0.053(3) 0.053(3) 0.0341(19) 0.0052(18) 0.0075(17) 0.019(2)
C102 0.132(7) 0.053(3) 0.052(3) 0.020(2) 0.048(4) 0.032(4)
C103 0.168(9) 0.065(4) 0.056(3) 0.024(3) 0.063(5) 0.047(5)
C104 0.108(8) 0.200(12) 0.051(3) 0.056(5) 0.008(4) 0.046(8)
C105 0.093(5) 0.093(5) 0.028(2) 0.000(2) 0.011(2) 0.010(4)
C106 0.073(5) 0.087(5) 0.048(3) 0.004(3) 0.025(3) 0.009(4)
C107 0.115(8) 0.121(8) 0.064(4) 0.017(4) 0.046(4) 0.005(6)
C108 0.065(7) 0.253(18) 0.107(7) 0.057(9) 0.030(5) 0.017(8)
C109 0.049(4) 0.061(4) 0.080(4) 0.013(3) 0.019(3) 0.016(3)
C110 0.082(5) 0.071(4) 0.068(3) 0.030(3) 0.041(3) 0.025(3)
C111 0.047(3) 0.037(2) 0.059(3) 0.0107(19) 0.018(2) 0.010(2)
C112 0.057(3) 0.040(2) 0.050(2) 0.0162(18) 0.011(2) 0.016(2)
C113 0.051(3) 0.058(3) 0.048(2) 0.017(2) 0.009(2) 0.014(2)
C114 0.050(3) 0.035(2) 0.049(2) 0.0076(17) 0.0134(19) 0.008(2)
C115 0.056(3) 0.030(2) 0.043(2) 0.0054(15) 0.0142(19) 0.015(2)
C116 0.038(3) 0.0296(19) 0.0397(18) 0.0042(14) 0.0036(15) 0.0094(17)
C117 0.040(3) 0.032(2) 0.048(2) 0.0132(16) 0.0106(17) 0.0106(18)
C118 0.058(3) 0.026(2) 0.061(3) 0.0104(18) 0.010(2) 0.015(2)
C119 0.057(4) 0.034(2) 0.055(3) 0.0047(19) 0.008(2) 0.020(2)
C120 0.037(3) 0.025(2) 0.046(2) -0.0008(15) -0.0018(16) 0.0110(17)
N13 0.037(2) 0.0240(16) 0.0396(16) 0.0052(12) 0.0046(13) 0.0109(14)
N14 0.035(2) 0.0263(18) 0.0403(18) 0.0006(13) 0.0013(14) 0.0155(15)
C121 0.039(3) 0.032(2) 0.040(2) -0.0038(16) 0.0019(16) 0.0178(18)
C122 0.085(5) 0.035(3) 0.045(2) -0.006(2) -0.002(2) 0.027(3)
C123 0.096(6) 0.047(3) 0.043(3) -0.016(2) -0.003(3) 0.032(3)
C124 0.065(4) 0.052(3) 0.041(2) -0.003(2) 0.005(2) 0.032(3)
C125 0.043(3) 0.044(3) 0.037(2) 0.0015(18) 0.0056(17) 0.025(2)
C126 0.041(3) 0.037(2) 0.040(2) 0.0022(17) 0.0108(17) 0.016(2)
C127 0.051(3) 0.053(3) 0.035(2) 0.0073(19) 0.0099(18) 0.028(3)
C128 0.039(3) 0.048(3) 0.0333(19) 0.0060(18) 0.0116(16) 0.016(2)
C129 0.034(3) 0.074(4) 0.048(2) 0.016(2) 0.0109(18) 0.016(2)
C130 0.046(4) 0.059(4) 0.059(3) 0.011(2) 0.007(2) 0.003(3)
C131 0.044(3) 0.043(3) 0.053(3) 0.011(2) 0.004(2) 0.002(2)
C132 0.044(3) 0.031(2) 0.0336(18) 0.0035(15) 0.0144(16) 0.0073(18)
N15 0.039(2) 0.0335(18) 0.0341(15) 0.0058(13) 0.0117(13) 0.0120(15)
N16 0.037(2) 0.0283(17) 0.0356(16) 0.0050(13) 0.0104(13) 0.0093(15)
C133 0.039(3) 0.034(2) 0.0325(17) 0.0019(15) 0.0121(15) 0.0123(18)
C134 0.048(3) 0.031(2) 0.058(3) 0.0098(19) 0.019(2) 0.0080(19)
C135 0.055(3) 0.034(2) 0.072(3) 0.022(2) 0.024(2) 0.020(2)
C136 0.051(3) 0.042(2) 0.048(2) 0.0121(19) 0.0113(19) 0.018(2)
C137 0.048(3) 0.035(2) 0.0375(19) 0.0085(16) 0.0117(16) 0.0184(19)
C138 0.049(3) 0.039(3) 0.055(3) 0.009(2) 0.003(2) 0.014(2)
C139 0.047(3) 0.053(3) 0.060(3) 0.007(2) -0.005(2) 0.020(2)
C140 0.067(4) 0.074(4) 0.050(3) 0.010(2) 0.000(2) 0.032(3)
C141 0.062(4) 0.056(3) 0.057(3) 0.023(2) 0.006(2) 0.028(3)
C142 0.053(4) 0.061(3) 0.060(3) 0.015(2) 0.002(2) 0.024(3)
C143 0.054(5) 0.085(5) 0.102(5) 0.017(4) -0.001(3) 0.035(4)
C144 0.058(4) 0.062(3) 0.066(3) 0.013(3) 0.019(2) 0.025(3)
P1 0.0381(8) 0.0641(9) 0.0471(6) 0.0142(6) 0.0088(5) 0.0224(6)
F1 0.066(3) 0.108(3) 0.063(2) 0.035(2) 0.0074(16) 0.032(2)
F2 0.088(4) 0.194(6) 0.080(3) 0.054(3) 0.018(2) 0.085(4)
F3 0.048(3) 0.088(3) 0.140(4) 0.012(3) -0.004(2) 0.011(2)
F4 0.090(4) 0.132(5) 0.103(3) -0.023(3) -0.014(3) 0.077(4)
F5 0.059(3) 0.102(4) 0.188(6) 0.091(4) 0.009(3) 0.002(3)
F6 0.108(5) 0.121(5) 0.126(4) -0.034(3) -0.011(3) 0.076(4)
P2A 0.0362(7) 0.0454(7) 0.0527(6) 0.0139(5) 0.0043(5) 0.0136(5)
F7A 0.069(6) 0.072(5) 0.055(3) 0.030(3) -0.006(3) 0.028(4)
F8A 0.148(10) 0.089(9) 0.050(4) 0.018(4) -0.005(4) 0.020(6)
F9A 0.025(3) 0.082(6) 0.151(10) 0.075(7) 0.008(4) 0.008(3)
F10A 0.103(9) 0.068(6) 0.142(12) -0.046(6) -0.025(5) 0.062(6)
F11A 0.024(3) 0.061(4) 0.106(5) 0.029(4) -0.001(3) -0.001(2)
F12A 0.093(7) 0.065(5) 0.104(6) 0.041(4) 0.033(5) 0.052(5)
P3 0.144(5) 0.0481(19) 0.071(2) 0.0066(15) -0.028(2) 0.025(2)
F13 0.31(2) 0.070(6) 0.094(7) -0.017(5) -0.053(9) 0.087(10)
F14 0.263(19) 0.108(9) 0.105(7) 0.013(6) -0.025(9) 0.115(11)
F15 0.28(2) 0.093(8) 0.096(7) 0.014(6) -0.019(9) 0.075(11)
F16 0.193(18) 0.194(16) 0.130(11) 0.080(11) 0.023(10) 0.038(13)
F17 0.178(14) 0.096(8) 0.105(7) -0.013(6) -0.011(7) 0.063(9)
F18 0.24(3) 0.155(17) 0.33(3) 0.080(18) -0.05(2) 0.045(16)
P4 0.0827(13) 0.0514(8) 0.0550(7) 0.0088(6) 0.0072(7) 0.0248(8)
F19 0.065(4) 0.058(3) 0.068(3) 0.023(2) 0.018(3) 0.038(3)
F20 0.142(8) 0.043(3) 0.062(3) 0.021(2) -0.010(4) 0.017(4)
F21 0.069(4) 0.086(4) 0.101(4) 0.048(4) 0.035(3) 0.045(3)
F22 0.144(7) 0.056(3) 0.045(2) -0.002(2) -0.010(3) 0.037(4)
F23 0.065(5) 0.132(7) 0.110(5) 0.037(5) 0.017(4) 0.031(4)
F24 0.110(6) 0.076(4) 0.047(3) -0.003(2) 0.006(3) 0.042(4)
C149 0.127(9) 0.092(6) 0.107(6) 0.031(5) -0.013(6) 0.033(6)
C150 0.111(7) 0.103(6) 0.117(6) 0.038(5) -0.005(5) 0.037(5)
O1 0.110(5) 0.102(4) 0.100(4) 0.015(3) 0.033(3) 0.023(4)
C151 0.081(6) 0.134(7) 0.107(6) 0.031(5) 0.009(4) 0.014(5)
C152 0.096(8) 0.116(8) 0.125(7) 0.025(6) 0.025(5) 0.063(6)
C157 0.112(10) 0.138(10) 0.173(11) 0.040(9) -0.020(8) 0.023(8)
C158 0.115(7) 0.099(6) 0.079(4) -0.006(4) 0.006(4) 0.013(5)
O3 0.158(7) 0.141(6) 0.144(6) 0.005(5) 0.003(5) 0.054(6)
C159 0.203(12) 0.206(11) 0.224(12) 0.022(8) 0.031(8) 0.113(9)
C160 0.168(14) 0.280(18) 0.221(14) -0.018(12) -0.046(11) 0.150(13)

loop_
_atom_site_label
_atom_site_type_symbol
_atom_site_fract_x
_atom_site_fract_y
_atom_site_fract_z
_atom_site_U_iso_or_equiv
_atom_site_thermal_displace_type
_atom_site_occupancy
_atom_site_calc_flag
_atom_site_refinement_flags
Cu1 Cu 0.30243(4) 0.55725(3) 0.43257(2) 0.03351(13) Uani 1 d .
Cu2 Cu 0.41316(4) 0.48621(3) 0.69330(2) 0.03064(12) Uani 1 d .
C1 C 0.2891(12) 0.5800(8) 0.1885(4) 0.118(4) Uani 1 d .
H1A H 0.2647 0.5668 0.2298 0.177 Uiso 1 calc R
H1B H 0.2354 0.5355 0.1539 0.177 Uiso 1 calc R
H1C H 0.2911 0.6391 0.1830 0.177 Uiso 1 calc R
C2 C 0.4507(13) 0.6126(6) 0.1251(4) 0.141(6) Uani 1 d .
H2A H 0.4705 0.6770 0.1305 0.211 Uiso 1 calc R
H2B H 0.3910 0.5836 0.0882 0.211 Uiso 1 calc R
H2C H 0.5183 0.5992 0.1181 0.211 Uiso 1 calc R
C3 C 0.4061(9) 0.5776(5) 0.1869(3) 0.086(3) Uani 1 d .
C4 C 0.4189(8) 0.4884(4) 0.1923(3) 0.081(2) Uani 1 d .
H4 H 0.4089 0.4476 0.1513 0.097 Uiso 1 calc R
C5 C 0.5467(9) 0.5457(6) 0.2254(4) 0.101(3) Uani 1 d .
H5A H 0.5736 0.5219 0.2616 0.121 Uiso 1 calc R
H5B H 0.6027 0.5602 0.1950 0.121 Uiso 1 calc R
C6 C 0.5014(8) 0.6215(5) 0.2457(3) 0.088(3) Uani 1 d .
H6 H 0.5543 0.6837 0.2454 0.106 Uiso 1 calc R
C7 C 0.4487(7) 0.6030(4) 0.3081(2) 0.0645(17) Uani 1 d .
H7A H 0.5106 0.6171 0.3443 0.077 Uiso 1 calc R
H7B H 0.4060 0.6422 0.3173 0.077 Uiso 1 calc R
C8 C 0.3689(6) 0.5065(3) 0.3021(2) 0.0512(13) Uani 1 d .
C9 C 0.3564(6) 0.4472(4) 0.2453(2) 0.0594(16) Uani 1 d .
C10 C 0.2927(7) 0.3576(4) 0.2420(3) 0.0620(16) Uani 1 d .
H10 H 0.2850 0.3165 0.2047 0.074 Uiso 1 calc R
C11 C 0.2403(6) 0.3289(4) 0.2941(2) 0.0547(14) Uani 1 d .
H11 H 0.1987 0.2675 0.2935 0.066 Uiso 1 calc R
C12 C 0.2494(5) 0.3924(3) 0.3485(2) 0.0393(11) Uani 1 d .
N1 N 0.3133(4) 0.4786(3) 0.35195(17) 0.0412(9) Uani 1 d .
N2 N 0.2118(3) 0.4375(2) 0.45399(16) 0.0312(7) Uani 1 d .
C13 C 0.1944(4) 0.3681(3) 0.4069(2) 0.0354(9) Uani 1 d .
C14 C 0.1322(5) 0.2799(3) 0.4136(2) 0.0465(12) Uani 1 d .
H14 H 0.1211 0.2323 0.3802 0.056 Uiso 1 calc R
C15 C 0.0874(6) 0.2639(4) 0.4698(3) 0.0536(15) Uani 1 d .
H15 H 0.0452 0.2047 0.4750 0.064 Uiso 1 calc R
C16 C 0.1037(5) 0.3339(3) 0.5186(2) 0.0458(12) Uani 1 d .
H16 H 0.0729 0.3235 0.5572 0.055 Uiso 1 calc R
C17 C 0.1670(4) 0.4202(3) 0.50899(19) 0.0318(9) Uani 1 d .
C18 C 0.1919(4) 0.5024(3) 0.56041(19) 0.0342(9) Uani 1 d .
H18A H 0.1471 0.5368 0.5455 0.041 Uiso 1 calc R
H18B H 0.2736 0.5405 0.5643 0.041 Uiso 1 calc R
C19 C 0.1646(4) 0.4819(3) 0.6281(2) 0.0345(10) Uani 1 d .
H19A H 0.0812 0.4621 0.6282 0.041 Uiso 1 calc R
H19B H 0.1885 0.4329 0.6378 0.041 Uiso 1 calc R
C20 C 0.2241(4) 0.5617(3) 0.67880(19) 0.0316(9) Uani 1 d .
C21 C 0.1716(5) 0.6199(3) 0.7001(2) 0.0393(10) Uani 1 d .
H21 H 0.0955 0.6094 0.6827 0.047 Uiso 1 calc R
C22 C 0.2331(5) 0.6946(4) 0.7479(2) 0.0409(10) Uani 1 d .
H22 H 0.1988 0.7347 0.7629 0.049 Uiso 1 calc R
C23 C 0.3446(4) 0.7084(3) 0.7726(2) 0.0354(9) Uani 1 d .
H23 H 0.3873 0.7584 0.8044 0.042 Uiso 1 calc R
C24 C 0.3939(4) 0.6477(3) 0.75005(18) 0.0287(8) Uani 1 d .
N3 N 0.3335(3) 0.5749(2) 0.70398(15) 0.0282(7) Uani 1 d .
N4 N 0.5429(3) 0.5887(2) 0.75036(14) 0.0259(7) Uani 1 d .
C25 C 0.5120(4) 0.6569(3) 0.77504(17) 0.0281(8) Uani 1 d .
C26 C 0.5880(4) 0.7297(3) 0.81902(19) 0.0347(9) Uani 1 d .
H26 H 0.5638 0.7746 0.8375 0.042 Uiso 1 calc R
C27 C 0.6997(4) 0.7353(3) 0.83528(19) 0.0356(9) Uani 1 d .
H27 H 0.7521 0.7842 0.8650 0.043 Uiso 1 calc R
C28 C 0.7345(4) 0.6687(3) 0.80773(18) 0.0322(8) Uani 1 d .
C29 C 0.6493(4) 0.5948(3) 0.76687(18) 0.0290(8) Uani 1 d .
C30 C 0.6834(4) 0.5183(3) 0.7400(2) 0.0367(9) Uani 1 d .
H30A H 0.6638 0.5058 0.6928 0.044 Uiso 1 calc R
H30B H 0.6402 0.4641 0.7570 0.044 Uiso 1 calc R
C31 C 0.8128(4) 0.5418(3) 0.7586(2) 0.0421(9) Uani 1 d .
H31 H 0.8424 0.4965 0.7402 0.051 Uiso 1 calc R
C32 C 0.8771(5) 0.6382(4) 0.7471(2) 0.0451(11) Uani 1 d .
H32A H 0.8387 0.6561 0.7117 0.054 Uiso 1 calc R
H32B H 0.9588 0.6527 0.7438 0.054 Uiso 1 calc R
C33 C 0.8532(4) 0.6690(3) 0.8155(2) 0.0411(9) Uani 1 d .
H33 H 0.9136 0.7235 0.8413 0.049 Uiso 1 calc R
C34 C 0.8519(4) 0.5773(3) 0.8322(2) 0.0418(9) Uani 1 d .
C35 C 0.9756(5) 0.5833(4) 0.8522(3) 0.0582(13) Uani 1 d .
H35A H 1.0014 0.6118 0.8971 0.087 Uiso 1 calc R
H35B H 1.0260 0.6185 0.8251 0.087 Uiso 1 calc R
H35C H 0.9772 0.5234 0.8472 0.087 Uiso 1 calc R
C36 C 0.7754(6) 0.5340(4) 0.8802(3) 0.0511(12) Uani 1 d .
H36A H 0.7743 0.4738 0.8808 0.077 Uiso 1 calc R
H36B H 0.6978 0.5310 0.8674 0.077 Uiso 1 calc R
H36C H 0.8052 0.5694 0.9229 0.077 Uiso 1 calc R
C37 C 0.0736(7) 0.6795(6) 0.2615(3) 0.079(2) Uani 1 d .
H37A H 0.0829 0.7272 0.2361 0.118 Uiso 1 calc R
H37B H 0.0395 0.6219 0.2333 0.118 Uiso 1 calc R
H37C H 0.1483 0.6859 0.2832 0.118 Uiso 1 calc R
C38 C -0.1127(7) 0.6909(6) 0.2761(4) 0.083(2) Uani 1 d .
H38A H -0.1720 0.6790 0.3039 0.124 Uiso 1 calc R
H38B H -0.1400 0.6469 0.2368 0.124 Uiso 1 calc R
H38C H -0.0950 0.7506 0.2652 0.124 Uiso 1 calc R
C39 C -0.0041(6) 0.6851(5) 0.3114(3) 0.0583(14) Uani 1 d .
C40 C 0.0461(5) 0.7542(4) 0.3745(2) 0.0477(11) Uani 1 d .
H40 H 0.0375 0.8127 0.3743 0.057 Uiso 1 calc R
C41 C -0.0409(5) 0.6862(4) 0.4083(3) 0.0518(12) Uani 1 d .
H41A H -0.1167 0.6909 0.4059 0.062 Uiso 1 calc R
H41B H -0.0113 0.6842 0.4526 0.062 Uiso 1 calc R
C42 C -0.0343(5) 0.6122(4) 0.3568(3) 0.0562(14) Uani 1 d .
H42 H -0.1072 0.5599 0.3420 0.067 Uiso 1 calc R
C43 C 0.0684(5) 0.5901(4) 0.3791(3) 0.0489(13) Uani 1 d .
H43A H 0.0841 0.5536 0.3433 0.059 Uiso 1 calc R
H43B H 0.0513 0.5549 0.4143 0.059 Uiso 1 calc R
C44 C 0.1743(4) 0.6758(3) 0.40256(19) 0.0369(10) Uani 1 d .
C45 C 0.1631(4) 0.7582(3) 0.3985(2) 0.0391(9) Uani 1 d .
C46 C 0.2602(4) 0.8355(3) 0.4182(2) 0.0390(9) Uani 1 d .
H46 H 0.2554 0.8920 0.4172 0.047 Uiso 1 calc R
C47 C 0.3639(4) 0.8296(3) 0.4393(2) 0.0377(9) Uani 1 d .
H47 H 0.4302 0.8819 0.4523 0.045 Uiso 1 calc R
C48 C 0.3696(4) 0.7458(3) 0.44103(19) 0.0336(9) Uani 1 d .
N5 N 0.2740(3) 0.6698(2) 0.42312(15) 0.0323(8) Uani 1 d .
N6 N 0.4640(3) 0.6479(2) 0.46982(15) 0.0316(7) Uani 1 d .
C49 C 0.4765(4) 0.7327(3) 0.46133(18) 0.0332(9) Uani 1 d .
C50 C 0.5854(5) 0.7997(3) 0.4684(2) 0.0461(12) Uani 1 d .
H50 H 0.5932 0.8582 0.4625 0.055 Uiso 1 calc R
C51 C 0.6820(5) 0.7806(4) 0.4840(3) 0.0534(14) Uani 1 d .
H51 H 0.7558 0.8257 0.4890 0.064 Uiso 1 calc R
C52 C 0.6691(5) 0.6943(4) 0.4922(2) 0.0441(11) Uani 1 d .
H52 H 0.7336 0.6794 0.5028 0.053 Uiso 1 calc R
C53 C 0.5571(4) 0.6292(3) 0.48429(19) 0.0357(10) Uani 1 d .
C54 C 0.5358(5) 0.5330(3) 0.4894(2) 0.0371(10) Uani 1 d .
H54A H 0.6059 0.5212 0.4837 0.044 Uiso 1 calc R
H54B H 0.4746 0.4937 0.4549 0.044 Uiso 1 calc R
C55 C 0.5007(4) 0.5115(3) 0.5556(2) 0.0352(10) Uani 1 d .
H55A H 0.5694 0.5384 0.5883 0.042 Uiso 1 calc R
H55B H 0.4468 0.5403 0.5665 0.042 Uiso 1 calc R
C56 C 0.4462(4) 0.4140(3) 0.55978(18) 0.0309(8) Uani 1 d .
C57 C 0.4272(5) 0.3454(4) 0.5096(2) 0.0430(11) Uani 1 d .
H57 H 0.4513 0.3582 0.4697 0.052 Uiso 1 calc R
C58 C 0.3725(5) 0.2573(3) 0.5180(2) 0.0474(12) Uani 1 d .
H58 H 0.3555 0.2100 0.4834 0.057 Uiso 1 calc R
C59 C 0.3433(5) 0.2400(3) 0.5780(2) 0.0446(11) Uani 1 d .
H59 H 0.3080 0.1805 0.5850 0.054 Uiso 1 calc R
C60 C 0.3664(4) 0.3104(3) 0.6273(2) 0.0338(9) Uani 1 d .
N7 N 0.4141(3) 0.3969(2) 0.61843(15) 0.0278(7) Uani 1 d .
N8 N 0.3400(4) 0.3711(2) 0.73165(17) 0.0343(8) Uani 1 d .
C61 C 0.3423(4) 0.2985(3) 0.6938(2) 0.0335(9) Uani 1 d .
C62 C 0.3263(5) 0.2188(3) 0.7166(2) 0.0438(11) Uani 1 d .
H62 H 0.3284 0.1691 0.6894 0.053 Uiso 1 calc R
C63 C 0.3069(5) 0.2129(3) 0.7802(2) 0.0484(12) Uani 1 d .
H63 H 0.2983 0.1598 0.7968 0.058 Uiso 1 calc R
C64 C 0.3005(5) 0.2850(3) 0.8184(2) 0.0452(12) Uani 1 d .
C65 C 0.3173(5) 0.3641(3) 0.7918(2) 0.0397(10) Uani 1 d .
C66 C 0.3080(5) 0.4441(3) 0.8336(2) 0.0478(12) Uani 1 d .
H66A H 0.2475 0.4605 0.8122 0.057 Uiso 1 calc R
H66B H 0.3810 0.4956 0.8388 0.057 Uiso 1 calc R
C67 C 0.2797(6) 0.4213(3) 0.8997(2) 0.0534(13) Uani 1 d .
H67 H 0.2695 0.4695 0.9293 0.064 Uiso 1 calc R
C68 C 0.1812(6) 0.3284(5) 0.8910(3) 0.0641(17) Uani 1 d .
H68A H 0.1270 0.3133 0.8509 0.077 Uiso 1 calc R
H68B H 0.1408 0.3171 0.9286 0.077 Uiso 1 calc R
C69 C 0.2766(6) 0.2892(3) 0.8874(2) 0.0542(14) Uani 1 d .
H69 H 0.2649 0.2343 0.9067 0.065 Uiso 1 calc R
C70 C 0.3606(6) 0.3793(4) 0.9290(2) 0.0589(15) Uani 1 d .
C71 C 0.3565(9) 0.3780(5) 1.0022(3) 0.086(3) Uani 1 d .
H71A H 0.3870 0.3346 1.0157 0.129 Uiso 1 calc R
H71B H 0.2774 0.3614 1.0103 0.129 Uiso 1 calc R
H71C H 0.4025 0.4371 1.0263 0.129 Uiso 1 calc R
C72 C 0.4860(6) 0.4158(4) 0.9201(3) 0.0634(15) Uani 1 d .
H72A H 0.5183 0.4802 0.9343 0.095 Uiso 1 calc R
H72B H 0.4925 0.4025 0.8748 0.095 Uiso 1 calc R
H72C H 0.5278 0.3879 0.9456 0.095 Uiso 1 calc R
Cu3 Cu 0.54192(4) -0.00065(3) 0.73079(2) 0.03201(12) Uani 1 d .
Cu4 Cu 0.67201(5) -0.06390(3) 0.99482(2) 0.03682(14) Uani 1 d .
C73 C 0.0586(5) -0.1813(4) 0.6757(2) 0.0455(11) Uani 1 d .
H73A H 0.1328 -0.1795 0.6948 0.068 Uiso 1 calc R
H73B H 0.0091 -0.2428 0.6582 0.068 Uiso 1 calc R
H73C H 0.0234 -0.1573 0.7086 0.068 Uiso 1 calc R
C74 C -0.0406(5) -0.1239(5) 0.5946(3) 0.0580(14) Uani 1 d .
H74A H -0.0715 -0.0972 0.6283 0.087 Uiso 1 calc R
H74B H -0.0938 -0.1848 0.5781 0.087 Uiso 1 calc R
H74C H -0.0304 -0.0888 0.5597 0.087 Uiso 1 calc R
C75 C 0.0749(4) -0.1252(3) 0.62204(19) 0.0385(9) Uani 1 d .
C76 C 0.1407(4) -0.1489(3) 0.56706(19) 0.0411(9) Uani 1 d .
H76 H 0.0927 -0.1920 0.5286 0.049 Uiso 1 calc R
C77 C 0.1834(5) -0.0480(4) 0.5605(3) 0.0583(15) Uani 1 d .
H77A H 0.2627 -0.0231 0.5513 0.070 Uiso 1 calc R
H77B H 0.1310 -0.0325 0.5310 0.070 Uiso 1 calc R
C78 C 0.1712(4) -0.0298(3) 0.6320(3) 0.0468(10) Uani 1 d .
H78 H 0.1459 0.0205 0.6442 0.056 Uiso 1 calc R
C79 C 0.2808(5) -0.0254(3) 0.6730(3) 0.0451(11) Uani 1 d .
H79A H 0.3433 0.0320 0.6724 0.054 Uiso 1 calc R
H79B H 0.2675 -0.0290 0.7179 0.054 Uiso 1 calc R
C80 C 0.3148(4) -0.1012(3) 0.6470(2) 0.0320(9) Uani 1 d .
C81 C 0.2397(4) -0.1668(3) 0.59638(17) 0.0353(9) Uani 1 d .
C82 C 0.2679(4) -0.2400(3) 0.5773(2) 0.0390(10) Uani 1 d .
H82 H 0.2176 -0.2875 0.5457 0.047 Uiso 1 calc R
C83 C 0.3704(4) -0.2435(3) 0.60480(19) 0.0334(9) Uani 1 d .
H83 H 0.3895 -0.2936 0.5925 0.040 Uiso 1 calc R
C84 C 0.4444(4) -0.1726(3) 0.65058(18) 0.0283(8) Uani 1 d .
N9 N 0.4143(3) -0.1037(2) 0.67259(16) 0.0298(7) Uani 1 d .
N10 N 0.6232(3) -0.0894(2) 0.72044(16) 0.0304(7) Uani 1 d .
C85 C 0.5615(4) -0.1644(3) 0.67640(17) 0.0292(8) Uani 1 d .
C86 C 0.6089(5) -0.2265(3) 0.6557(2) 0.0377(10) Uani 1 d .
H86 H 0.5655 -0.2784 0.6257 0.045 Uiso 1 calc R
C87 C 0.7214(5) -0.2097(4) 0.6805(2) 0.0414(11) Uani 1 d .
H87 H 0.7559 -0.2499 0.6661 0.050 Uiso 1 calc R
C88 C 0.7835(5) -0.1356(4) 0.7255(2) 0.0405(10) Uani 1 d .
H88 H 0.8596 -0.1251 0.7430 0.049 Uiso 1 calc R
C89 C 0.7308(4) -0.0753(3) 0.74485(18) 0.0318(9) Uani 1 d .
C90 C 0.7937(4) 0.0081(3) 0.7950(2) 0.0357(10) Uani 1 d .
H90A H 0.7665 0.0557 0.7857 0.043 Uiso 1 calc R
H90B H 0.8763 0.0292 0.7924 0.043 Uiso 1 calc R
C91 C 0.7741(5) -0.0106(3) 0.8633(2) 0.0384(10) Uani 1 d .
H91A H 0.6939 -0.0510 0.8616 0.046 Uiso 1 calc R
H91B H 0.8233 -0.0421 0.8774 0.046 Uiso 1 calc R
C92 C 0.7974(4) 0.0697(3) 0.9123(2) 0.0354(9) Uani 1 d .
C93 C 0.8557(5) 0.1569(4) 0.9022(3) 0.0484(12) Uani 1 d .
H93 H 0.8848 0.1668 0.8631 0.058 Uiso 1 calc R
C94 C 0.8714(6) 0.2292(4) 0.9491(3) 0.0553(15) Uani 1 d .
H94 H 0.9114 0.2881 0.9424 0.066 Uiso 1 calc R
C95 C 0.8273(6) 0.2135(4) 1.0061(3) 0.0536(14) Uani 1 d .
H95 H 0.8360 0.2617 1.0384 0.064 Uiso 1 calc R
C96 C 0.7703(5) 0.1261(3) 1.0151(2) 0.0419(11) Uani 1 d .
N11 N 0.7552(3) 0.0544(3) 0.96870(16) 0.0335(8) Uani 1 d .
N12 N 0.6838(4) 0.0167(3) 1.08144(17) 0.0419(9) Uani 1 d .
C97 C 0.7250(5) 0.1047(3) 1.0765(2) 0.0423(11) Uani 1 d .
C98 C 0.7286(8) 0.1703(5) 1.1253(3) 0.071(2) Uani 1 d .
H98 H 0.7546 0.2311 1.1206 0.085 Uiso 1 calc R
C99 C 0.6912(9) 0.1420(5) 1.1832(3) 0.087(3) Uani 1 d .
H99 H 0.6926 0.1852 1.2177 0.104 Uiso 1 calc R
C100 C 0.6537(6) 0.0547(5) 1.1902(2) 0.0627(17) Uani 1 d .
C101 C 0.6504(5) -0.0082(4) 1.1368(2) 0.0471(11) Uani 1 d .
C102 C 0.6027(8) -0.1063(4) 1.1424(3) 0.076(2) Uani 1 d .
H10A H 0.6579 -0.1336 1.1310 0.092 Uiso 1 calc R
H10B H 0.5310 -0.1370 1.1122 0.092 Uiso 1 calc R
C103 C 0.5794(10) -0.1177(5) 1.2115(3) 0.091(3) Uani 1 d .
H103 H 0.5561 -0.1797 1.2209 0.109 Uiso 1 calc R
C104 C 0.6797(9) -0.0453(9) 1.2599(3) 0.120(4) Uani 1 d .
H10C H 0.6846 -0.0591 1.3039 0.144 Uiso 1 calc R
H10D H 0.7547 -0.0289 1.2446 0.144 Uiso 1 calc R
C105 C 0.6212(7) 0.0191(5) 1.2507(2) 0.079(2) Uani 1 d .
H105 H 0.6288 0.0640 1.2889 0.095 Uiso 1 calc R
C106 C 0.5059(7) -0.0646(5) 1.2353(3) 0.075(2) Uani 1 d .
C107 C 0.4594(9) -0.0945(7) 1.2974(4) 0.109(4) Uani 1 d .
H10E H 0.5212 -0.0971 1.3273 0.163 Uiso 1 calc R
H10F H 0.3983 -0.1534 1.2867 0.163 Uiso 1 calc R
H10G H 0.4294 -0.0518 1.3173 0.163 Uiso 1 calc R
C108 C 0.4136(10) -0.0652(12) 1.1885(6) 0.150(6) Uani 1 d .
H10H H 0.3602 -0.0459 1.2107 0.225 Uiso 1 calc R
H10I H 0.3734 -0.1255 1.1646 0.225 Uiso 1 calc R
H10J H 0.4454 -0.0246 1.1587 0.225 Uiso 1 calc R
C109 C 0.8152(6) 0.1797(5) 0.5514(3) 0.0640(16) Uani 1 d .
H10K H 0.8532 0.2445 0.5580 0.096 Uiso 1 calc R
H10L H 0.8639 0.1523 0.5316 0.096 Uiso 1 calc R
H10M H 0.8016 0.1602 0.5928 0.096 Uiso 1 calc R
C110 C 0.7248(7) 0.1616(5) 0.4383(3) 0.0710(18) Uani 1 d .
H11A H 0.7786 0.2218 0.4375 0.106 Uiso 1 calc R
H11B H 0.6529 0.1507 0.4113 0.106 Uiso 1 calc R
H11C H 0.7571 0.1183 0.4222 0.106 Uiso 1 calc R
C111 C 0.7026(5) 0.1518(3) 0.5080(2) 0.0480(11) Uani 1 d .
C112 C 0.6134(5) 0.1937(3) 0.5279(2) 0.0486(11) Uani 1 d .
H112 H 0.6155 0.2478 0.5098 0.058 Uiso 1 calc R
C113 C 0.5174(5) 0.1036(4) 0.4952(2) 0.0533(13) Uani 1 d .
H11D H 0.4502 0.0846 0.5178 0.064 Uiso 1 calc R
H11E H 0.4944 0.1004 0.4489 0.064 Uiso 1 calc R
C114 C 0.6042(5) 0.0594(3) 0.5103(2) 0.0464(11) Uani 1 d .
H114 H 0.5997 0.0090 0.4772 0.056 Uiso 1 calc R
C115 C 0.5989(5) 0.0389(3) 0.5792(2) 0.0432(11) Uani 1 d .
H11F H 0.5282 -0.0126 0.5801 0.052 Uiso 1 calc R
H11G H 0.6646 0.0232 0.5934 0.052 Uiso 1 calc R
C116 C 0.6010(4) 0.1191(3) 0.6245(2) 0.0369(9) Uani 1 d .
C117 C 0.6132(4) 0.1984(3) 0.5997(2) 0.0399(10) Uani 1 d .
C118 C 0.6228(5) 0.2732(3) 0.6424(3) 0.0482(12) Uani 1 d .
H118 H 0.6342 0.3279 0.6276 0.058 Uiso 1 calc R
C119 C 0.6157(5) 0.2677(4) 0.7064(3) 0.0476(12) Uani 1 d .
H119 H 0.6215 0.3184 0.7356 0.057 Uiso 1 calc R
C120 C 0.5996(4) 0.1863(3) 0.7281(2) 0.0370(10) Uani 1 d .
N13 N 0.5932(3) 0.1131(2) 0.68765(17) 0.0337(8) Uani 1 d .
N14 N 0.5403(4) 0.0876(3) 0.80615(17) 0.0333(8) Uani 1 d .
C121 C 0.5824(5) 0.1732(3) 0.7955(2) 0.0370(10) Uani 1 d .
C122 C 0.6066(6) 0.2453(4) 0.8458(2) 0.0553(15) Uani 1 d .
H122 H 0.6391 0.3049 0.8387 0.066 Uiso 1 calc R
C123 C 0.5814(7) 0.2265(4) 0.9058(3) 0.0638(18) Uani 1 d .
H123 H 0.5970 0.2740 0.9400 0.077 Uiso 1 calc R
C124 C 0.5349(6) 0.1412(4) 0.9166(2) 0.0510(13) Uani 1 d .
H124 H 0.5161 0.1287 0.9575 0.061 Uiso 1 calc R
C125 C 0.5151(5) 0.0708(3) 0.8643(2) 0.0391(10) Uani 1 d .
C126 C 0.4630(5) -0.0272(3) 0.8711(2) 0.0388(10) Uani 1 d .
H12A H 0.5174 -0.0555 0.8601 0.047 Uiso 1 calc R
H12B H 0.3930 -0.0562 0.8394 0.047 Uiso 1 calc R
C127 C 0.4325(5) -0.0455(4) 0.9375(2) 0.0439(12) Uani 1 d .
H12C H 0.4950 -0.0050 0.9709 0.053 Uiso 1 calc R
H12D H 0.3626 -0.0340 0.9440 0.053 Uiso 1 calc R
C128 C 0.4134(4) -0.1405(4) 0.9440(2) 0.0399(11) Uani 1 d .
C129 C 0.3050(5) -0.2095(5) 0.9305(3) 0.0524(14) Uani 1 d .
H129 H 0.2393 -0.1973 0.9174 0.063 Uiso 1 calc R
C130 C 0.2951(6) -0.2965(5) 0.9366(3) 0.0592(15) Uani 1 d .
H130 H 0.2227 -0.3437 0.9279 0.071 Uiso 1 calc R
C131 C 0.3903(5) -0.3122(4) 0.9551(2) 0.0505(13) Uani 1 d .
H131 H 0.3844 -0.3708 0.9594 0.061 Uiso 1 calc R
C132 C 0.4980(4) -0.2421(3) 0.9682(2) 0.0376(10) Uani 1 d .
N15 N 0.5081(4) -0.1573(3) 0.96300(17) 0.0356(8) Uani 1 d .
N16 N 0.7018(4) -0.1755(2) 1.00576(16) 0.0342(8) Uani 1 d .
C133 C 0.6057(4) -0.2521(3) 0.99272(19) 0.0352(9) Uani 1 d .
C134 C 0.6105(5) -0.3320(3) 1.0065(2) 0.0468(12) Uani 1 d .
H134 H 0.5452 -0.3852 0.9943 0.056 Uiso 1 calc R
C135 C 0.7097(5) -0.3345(3) 1.0377(3) 0.0509(12) Uani 1 d .
H135 H 0.7123 -0.3888 1.0478 0.061 Uiso 1 calc R
C136 C 0.8065(5) -0.2553(3) 1.0542(2) 0.0460(11) Uani 1 d .
C137 C 0.7988(5) -0.1776(3) 1.0348(2) 0.0387(10) Uani 1 d .
C138 C 0.9056(5) -0.0945(4) 1.0467(3) 0.0486(12) Uani 1 d .
H13A H 0.8904 -0.0450 1.0704 0.058 Uiso 1 calc R
H13B H 0.9281 -0.0780 1.0053 0.058 Uiso 1 calc R
C139 C 1.0036(5) -0.1096(4) 1.0858(3) 0.0543(13) Uani 1 d .
H139 H 1.0755 -0.0560 1.0988 0.065 Uiso 1 calc R
C140 C 0.9553(6) -0.1598(5) 1.1415(3) 0.0627(15) Uani 1 d .
H14A H 1.0142 -0.1553 1.1771 0.075 Uiso 1 calc R
H14B H 0.8917 -0.1463 1.1576 0.075 Uiso 1 calc R
C141 C 0.9170(6) -0.2466(4) 1.0916(3) 0.0557(13) Uani 1 d .
H141 H 0.9195 -0.3008 1.1080 0.067 Uiso 1 calc R
C142 C 1.0192(5) -0.1960(4) 1.0557(3) 0.0573(13) Uani 1 d .
C143 C 1.1330(7) -0.2004(6) 1.0851(4) 0.0785(19) Uani 1 d .
H14C H 1.1963 -0.1593 1.0678 0.118 Uiso 1 calc R
H14D H 1.1308 -0.2610 1.0744 0.118 Uiso 1 calc R
H14E H 1.1437 -0.1837 1.1317 0.118 Uiso 1 calc R
C144 C 1.0032(6) -0.2201(4) 0.9830(3) 0.0607(14) Uani 1 d .
H14F H 0.9350 -0.2118 0.9643 0.091 Uiso 1 calc R
H14G H 0.9944 -0.2823 0.9713 0.091 Uiso 1 calc R
H14H H 1.0701 -0.1817 0.9667 0.091 Uiso 1 calc R
P1 P 0.84954(13) 0.50891(11) 0.55241(6) 0.0482(3) Uani 1 d D
F1 F 0.8142(4) 0.5312(3) 0.48509(18) 0.0770(12) Uani 1 d DU
F2 F 0.8882(5) 0.4936(5) 0.6217(2) 0.108(2) Uani 1 d DU
F3 F 0.9750(4) 0.5867(4) 0.5600(3) 0.0976(16) Uani 1 d DU
F4 F 0.8047(5) 0.5835(4) 0.5839(2) 0.1039(19) Uani 1 d DU
F5 F 0.7255(4) 0.4356(4) 0.5475(3) 0.119(2) Uani 1 d DU
F6 F 0.8947(6) 0.4384(4) 0.5209(3) 0.116(2) Uani 1 d DU
P2A P 0.12010(13) 0.98017(10) 0.86334(7) 0.0449(3) Uani 1 d D
F7A F 0.0802(9) 0.9828(7) 0.7903(3) 0.064(2) Uani 0.60 d PDU
F8A F 0.1481(16) 0.9774(11) 0.9374(4) 0.103(6) Uani 0.60 d PDU
F9A F 0.2466(6) 1.0416(8) 0.8610(7) 0.085(4) Uani 0.60 d PDU
F10A F 0.0831(14) 1.0619(8) 0.8823(8) 0.104(7) Uani 0.60 d PDU
F11A F -0.0097(5) 0.9125(6) 0.8655(6) 0.068(2) Uani 0.60 d PDU
F12A F 0.1434(10) 0.8905(6) 0.8436(5) 0.077(3) Uani 0.60 d PDU
P2B P 0.1265(15) 0.9830(11) 0.8640(8) 1.000 Uiso 0.00 d PD
F7B F 0.2501(15) 1.0570(13) 0.8746(10) 0.085(5) Uiso 0.40 d PD
F85 F 0.0018(15) 0.9106(15) 0.8516(12) 0.137(11) Uiso 0.40 d PD
F9B F 0.080(2) 1.0594(13) 0.8845(10) 0.089(8) Uiso 0.40 d PD
F10B F 0.1148(15) 1.0013(12) 0.7918(7) 0.082(6) Uiso 0.40 d PD
F11B F 0.1708(12) 0.9074(9) 0.8371(6) 0.061(4) Uiso 0.40 d PD
F12B F 0.1507(16) 0.9636(15) 0.9348(7) 0.061(4) Uiso 0.40 d PD
P3 P 0.0300(5) 0.4981(3) 0.02622(19) 0.0942(17) Uani 0.50 d PD
F13 F -0.0095(15) 0.5723(7) 0.0061(5) 0.163(7) Uani 0.50 d PDU
F14 F 0.0690(15) 0.4234(8) 0.0459(6) 0.150(6) Uani 0.50 d PDU
F15 F 0.0224(16) 0.4578(8) -0.0461(4) 0.157(7) Uani 0.50 d PDU
F16 F 0.1580(11) 0.5560(11) 0.0264(7) 0.178(8) Uani 0.50 d PDU
F17 F 0.0341(13) 0.5358(8) 0.0990(4) 0.128(5) Uani 0.50 d PDU
F18 F -0.1036(11) 0.4369(12) 0.0206(12) 0.252(13) Uani 0.50 d PDU
P4 P 0.93490(18) 0.98208(12) 0.41048(8) 0.0633(4) Uani 1 d D
F19 F 0.9333(8) 0.8967(4) 0.4405(3) 0.0579(16) Uani 0.67 d PDU
F20 F 0.9452(12) 1.0701(5) 0.3827(4) 0.088(3) Uani 0.67 d PDU
F21 F 0.8022(5) 0.9550(5) 0.4137(4) 0.0766(18) Uani 0.67 d PDU
F22 F 0.9681(9) 1.0383(4) 0.4818(2) 0.084(2) Uani 0.67 d PDU
F23 F 1.0707(6) 1.0071(7) 0.4087(4) 0.102(3) Uani 0.67 d PDU
F24 F 0.9110(9) 0.9284(5) 0.3391(2) 0.077(2) Uani 0.67 d PDU
P4B P 0.9331(18) 0.9803(14) 0.4086(10) 1.000 Uiso 0.00 d PD
F19B F 1.0611(17) 1.0449(16) 0.4321(12) 0.148(11) Uiso 0.33 d PD
F20B F 0.8044(18) 0.9168(18) 0.3855(13) 0.190(14) Uiso 0.33 d PD
F21B F 0.958(3) 0.9020(17) 0.4360(13) 0.142(14) Uiso 0.33 d PD
F22B F 0.961(2) 0.9472(19) 0.3407(10) 0.157(15) Uiso 0.33 d PD
F23B F 0.909(2) 1.0584(15) 0.3799(13) 0.115(11) Uiso 0.33 d PD
F24B F 0.899(2) 1.0117(18) 0.4746(10) 0.165(12) Uiso 0.33 d PD
P5 P 0.7187(4) 0.4267(3) 0.09484(19) 0.0777(9) Uiso 0.50 d PD
F25 F 0.6875(15) 0.4041(11) 0.1616(6) 0.161(6) Uiso 0.50 d PD
F26 F 0.7430(12) 0.4464(9) 0.0258(5) 0.127(4) Uiso 0.50 d PD
F27 F 0.6421(11) 0.3294(7) 0.0620(6) 0.123(4) Uiso 0.50 d PD
F28 F 0.6157(11) 0.4591(10) 0.0857(6) 0.138(4) Uiso 0.50 d PD
F29 F 0.7961(13) 0.5259(8) 0.1270(7) 0.156(6) Uiso 0.50 d PD
F30 F 0.8253(11) 0.3962(10) 0.1036(7) 0.149(5) Uiso 0.50 d PD
C149 C 0.8945(10) 0.3365(7) 0.7987(5) 0.112(3) Uani 1 d DU
H14I H 0.9406 0.3337 0.8373 0.168 Uiso 1 calc R
H14J H 0.8191 0.2889 0.7931 0.168 Uiso 1 calc R
H14K H 0.8862 0.3942 0.8029 0.168 Uiso 1 calc R
C150 C 0.9520(10) 0.3255(7) 0.7417(5) 0.111(3) Uani 1 d DU
H15A H 1.0297 0.3716 0.7472 0.133 Uiso 1 calc R
H15B H 0.9077 0.3297 0.7022 0.133 Uiso 1 calc R
O1 O 0.9565(7) 0.2350(5) 0.7388(3) 0.108(2) Uani 1 d DU
C151 C 1.0242(9) 0.2218(8) 0.6918(5) 0.114(3) Uani 1 d DU
H15C H 1.1062 0.2547 0.7078 0.137 Uiso 1 calc R
H15D H 1.0044 0.2421 0.6520 0.137 Uiso 1 calc R
C152 C 0.9970(10) 0.1230(7) 0.6800(5) 0.105(3) Uani 1 d DU
H15E H 1.0451 0.1096 0.6501 0.157 Uiso 1 calc R
H15F H 0.9166 0.0917 0.6617 0.157 Uiso 1 calc R
H15G H 1.0118 0.1034 0.7206 0.157 Uiso 1 calc R
C153 C 0.907(2) 0.3643(18) 0.2748(11) 0.135(8) Uiso 0.50 d PD
H15H H 0.9800 0.4138 0.2885 0.203 Uiso 0.50 calc PR
H15I H 0.8536 0.3848 0.2512 0.203 Uiso 0.50 calc PR
H15J H 0.9179 0.3167 0.2470 0.203 Uiso 0.50 calc PR
C154 C 0.8597(14) 0.3305(14) 0.3311(8) 0.106(6) Uiso 0.50 d PD
H15K H 0.8899 0.3777 0.3692 0.128 Uiso 0.50 calc PR
H15L H 0.8809 0.2798 0.3398 0.128 Uiso 0.50 calc PR
O2 O 0.7323(12) 0.3013(10) 0.3168(7) 0.110(4) Uiso 0.50 d PD
C155 C 0.695(2) 0.3670(17) 0.3430(19) 0.208(17) Uiso 0.50 d PD
H15M H 0.7049 0.4124 0.3148 0.250 Uiso 0.50 calc PR
H15N H 0.7399 0.3966 0.3855 0.250 Uiso 0.50 calc PR
C156 C 0.573(2) 0.325(2) 0.3494(15) 0.163(11) Uiso 0.50 d PD
H15O H 0.5340 0.2765 0.3134 0.244 Uiso 0.50 calc PR
H15P H 0.5373 0.3692 0.3496 0.244 Uiso 0.50 calc PR
H15Q H 0.5658 0.3009 0.3896 0.244 Uiso 0.50 calc PR
C157 C -0.0312(12) 0.1174(10) 0.2202(7) 0.149(5) Uani 1 d DU
H15R H -0.0364 0.1455 0.2625 0.224 Uiso 1 calc R
H15S H -0.1075 0.0777 0.1991 0.224 Uiso 1 calc R
H15T H 0.0016 0.1632 0.1942 0.224 Uiso 1 calc R
C158 C 0.0414(9) 0.0661(7) 0.2273(4) 0.108(3) Uani 1 d DU
H15U H -0.0032 0.0086 0.2397 0.129 Uiso 1 calc R
H15V H 0.0657 0.0534 0.1855 0.129 Uiso 1 calc R
O3 O 0.1398(9) 0.1114(7) 0.2740(4) 0.151(3) Uani 1 d DU
C159 C 0.2061(17) 0.0522(13) 0.2805(10) 0.202(8) Uani 1 d DU
H15W H 0.2313 0.0370 0.2396 0.242 Uiso 1 calc R
H15$ H 0.1607 -0.0032 0.2954 0.242 Uiso 1 calc R
C160 C 0.3108(16) 0.1126(15) 0.3328(10) 0.215(9) Uani 1 d DU
H16A H 0.3505 0.1688 0.3181 0.322 Uiso 1 calc R
H16B H 0.3634 0.0818 0.3394 0.322 Uiso 1 calc R
H16C H 0.2834 0.1247 0.3731 0.322 Uiso 1 calc R
C161 C 0.407(3) 0.176(3) 0.1056(19) 0.183(14) Uiso 0.50 d PD
H16D H 0.4556 0.1907 0.1472 0.274 Uiso 0.50 calc PR
H16E H 0.4131 0.2314 0.0896 0.274 Uiso 0.50 calc PR
H16F H 0.4331 0.1401 0.0752 0.274 Uiso 0.50 calc PR
C162 C 0.317(4) 0.138(3) 0.111(2) 0.23(2) Uiso 0.50 d PD
H16G H 0.3134 0.1202 0.1536 0.275 Uiso 0.50 calc PR
H16H H 0.2845 0.0843 0.0780 0.275 Uiso 0.50 calc PR
O4 O 0.2579(12) 0.1900(10) 0.1041(6) 0.103(4) Uiso 0.50 d PD
C167 C 0.1806(15) 0.1461(11) 0.0531(7) 0.077(4) Uiso 0.50 d PD
H16I H 0.2182 0.1563 0.0145 0.092 Uiso 0.50 calc PR
H16J H 0.1558 0.0818 0.0551 0.092 Uiso 0.50 calc PR
C168 C 0.0984(18) 0.1639(14) 0.0465(9) 0.096(5) Uiso 0.50 d PD
H16K H 0.0894 0.1931 0.0875 0.144 Uiso 0.50 calc PR
H16L H 0.0313 0.1094 0.0315 0.144 Uiso 0.50 calc PR
H16M H 0.1064 0.2040 0.0149 0.144 Uiso 0.50 calc PR

loop_
_atom_type_symbol
_atom_type_description
_atom_type_scat_dispersion_real
_atom_type_scat_dispersion_imag
_atom_type_scat_source
C C 0.0033 0.0016 'International Tables Vol C Tables 4.2.6.8 and 6.1.1.4'
H H 0.0000 0.0000 'International Tables Vol C Tables 4.2.6.8 and 6.1.1.4'
N N 0.0061 0.0033 'International Tables Vol C Tables 4.2.6.8 and 6.1.1.4'
F F 0.0171 0.0103 'International Tables Vol C Tables 4.2.6.8 and 6.1.1.4'
P P 0.1023 0.0942 'International Tables Vol C Tables 4.2.6.8 and 6.1.1.4'
Cu Cu 0.3201 1.2651 'International Tables Vol C Tables 4.2.6.8 and 6.1.1.4'
O O 0.0106 0.0060 'International Tables Vol C Tables 4.2.6.8 and 6.1.1.4'

loop_
_geom_angle_atom_site_label_1
_geom_angle_atom_site_label_2
_geom_angle_atom_site_label_3
_geom_angle
N2 Cu1 N5 135.75(17)
N2 Cu1 N1 81.41(15)
N5 Cu1 N1 119.13(15)
N2 Cu1 N6 131.29(15)
N5 Cu1 N6 81.90(16)
N1 Cu1 N6 108.66(17)
N7 Cu2 N4 131.23(15)
N7 Cu2 N3 133.43(14)
N4 Cu2 N3 81.57(15)
N7 Cu2 N8 81.79(14)
N4 Cu2 N8 117.15(14)
N3 Cu2 N8 114.94(15)
C1 C3 C4 117.0(8)
C1 C3 C6 120.9(7)
C4 C3 C6 88.6(7)
C1 C3 C2 108.4(9)
C4 C3 C2 110.7(7)
C6 C3 C2 109.9(8)
C9 C4 C3 110.1(6)
C9 C4 C5 105.7(6)
C3 C4 C5 86.6(7)
C6 C5 C4 85.9(7)
C7 C6 C3 109.2(7)
C7 C6 C5 107.5(6)
C3 C6 C5 86.7(6)
C8 C7 C6 111.3(4)
N1 C8 C9 121.5(5)
N1 C8 C7 119.5(4)
C9 C8 C7 119.0(4)
C10 C9 C8 119.3(5)
C10 C9 C4 125.0(5)
C8 C9 C4 115.8(5)
C9 C10 C11 119.0(5)
C10 C11 C12 119.4(5)
N1 C12 C11 121.2(4)
N1 C12 C13 115.3(4)
C11 C12 C13 123.5(4)
C12 N1 C8 119.5(4)
C12 N1 Cu1 113.3(3)
C8 N1 Cu1 127.0(3)
C13 N2 C17 118.5(4)
C13 N2 Cu1 114.2(3)
C17 N2 Cu1 127.3(3)
N2 C13 C14 121.9(4)
N2 C13 C12 115.3(4)
C14 C13 C12 122.8(4)
C15 C14 C13 118.7(5)
C14 C15 C16 120.5(5)
C15 C16 C17 117.9(4)
N2 C17 C16 122.6(4)
N2 C17 C18 115.2(4)
C16 C17 C18 122.2(4)
C17 C18 C19 115.2(4)
C20 C19 C18 111.6(3)
N3 C20 C21 121.3(4)
N3 C20 C19 116.4(4)
C21 C20 C19 122.3(4)
C20 C21 C22 119.4(5)
C23 C22 C21 119.0(5)
C22 C23 C24 119.7(4)
N3 C24 C23 121.1(4)
N3 C24 C25 116.0(4)
C23 C24 C25 122.9(4)
C20 N3 C24 119.5(4)
C20 N3 Cu2 127.1(3)
C24 N3 Cu2 112.5(3)
C29 N4 C25 118.4(4)
C29 N4 Cu2 127.7(3)
C25 N4 Cu2 113.9(3)
N4 C25 C26 121.6(4)
N4 C25 C24 114.7(4)
C26 C25 C24 123.7(4)
C27 C26 C25 119.0(4)
C26 C27 C28 120.1(4)
C27 C28 C29 116.6(4)
C27 C28 C33 126.5(4)
C29 C28 C33 116.9(4)
N4 C29 C28 124.1(4)
N4 C29 C30 118.4(4)
C28 C29 C30 117.5(4)
C29 C30 C31 110.8(4)
C30 C31 C32 108.3(4)
C30 C31 C34 111.5(4)
C32 C31 C34 87.6(4)
C31 C32 C33 86.2(3)
C28 C33 C32 107.2(4)
C28 C33 C34 110.2(4)
C32 C33 C34 86.7(4)
C36 C34 C35 110.0(4)
C36 C34 C31 119.5(4)
C35 C34 C31 110.8(4)
C36 C34 C33 118.7(4)
C35 C34 C33 110.2(4)
C31 C34 C33 85.6(3)
C37 C39 C38 107.6(5)
C37 C39 C40 119.5(6)
C38 C39 C40 112.8(6)
C37 C39 C42 118.3(6)
C38 C39 C42 111.7(6)
C40 C39 C42 85.7(4)
C45 C40 C41 107.8(4)
C45 C40 C39 109.7(5)
C41 C40 C39 87.3(4)
C40 C41 C42 86.6(4)
C43 C42 C41 108.5(4)
C43 C42 C39 112.0(5)
C41 C42 C39 86.4(5)
C42 C43 C44 110.6(5)
N5 C44 C45 122.5(4)
N5 C44 C43 119.4(4)
C45 C44 C43 118.0(5)
C46 C45 C44 117.8(4)
C46 C45 C40 125.8(4)
C44 C45 C40 116.4(4)
C47 C46 C45 119.9(4)
C46 C47 C48 119.5(4)
N5 C48 C47 120.8(5)
N5 C48 C49 115.8(4)
C47 C48 C49 123.4(4)
C44 N5 C48 119.5(4)
C44 N5 Cu1 126.9(3)
C48 N5 Cu1 113.6(3)
C53 N6 C49 119.4(4)
C53 N6 Cu1 126.4(3)
C49 N6 Cu1 111.8(3)
N6 C49 C50 120.5(5)
N6 C49 C48 115.7(4)
C50 C49 C48 123.7(4)
C51 C50 C49 120.2(5)
C52 C51 C50 119.2(5)
C51 C52 C53 118.2(5)
N6 C53 C52 122.5(5)
N6 C53 C54 115.9(4)
C52 C53 C54 121.5(5)
C53 C54 C55 111.0(4)
C56 C55 C54 115.6(4)
N7 C56 C57 121.1(4)
N7 C56 C55 114.4(4)
C57 C56 C55 124.4(4)
C56 C57 C58 119.8(4)
C59 C58 C57 119.0(5)
C60 C59 C58 119.3(4)
N7 C60 C59 122.0(4)
N7 C60 C61 114.8(4)
C59 C60 C61 123.2(4)
C60 N7 C56 118.7(4)
C60 N7 Cu2 113.7(3)
C56 N7 Cu2 127.2(3)
C65 N8 C61 118.6(4)
C65 N8 Cu2 128.0(3)
C61 N8 Cu2 111.5(3)
N8 C61 C62 121.8(4)
N8 C61 C60 115.8(4)
C62 C61 C60 122.3(4)
C61 C62 C63 119.3(5)
C64 C63 C62 119.5(4)
C63 C64 C65 118.1(4)
C63 C64 C69 126.4(4)
C65 C64 C69 115.6(4)
N8 C65 C64 122.6(4)
N8 C65 C66 119.0(4)
C64 C65 C66 118.4(4)
C65 C66 C67 110.4(4)
C66 C67 C70 110.6(5)
C66 C67 C68 109.4(4)
C70 C67 C68 88.1(5)
C67 C68 C69 86.0(5)
C64 C69 C68 106.6(4)
C64 C69 C70 110.1(4)
C68 C69 C70 87.1(5)
C72 C70 C67 119.0(5)
C72 C70 C71 107.3(6)
C67 C70 C71 112.0(6)
C72 C70 C69 119.9(5)
C67 C70 C69 85.9(5)
C71 C70 C69 111.6(5)
N14 Cu3 N9 132.10(17)
N14 Cu3 N10 132.80(14)
N9 Cu3 N10 81.12(15)
N14 Cu3 N13 82.20(15)
N9 Cu3 N13 111.32(14)
N10 Cu3 N13 120.35(15)
N11 Cu4 N16 137.36(17)
N11 Cu4 N15 130.76(16)
N16 Cu4 N15 81.17(17)
N11 Cu4 N12 82.28(16)
N16 Cu4 N12 113.65(15)
N15 Cu4 N12 112.90(17)
C73 C75 C74 109.5(4)
C73 C75 C78 120.9(4)
C74 C75 C78 111.1(4)
C73 C75 C76 116.8(4)
C74 C75 C76 111.6(4)
C78 C75 C76 85.0(3)
C81 C76 C77 107.9(4)
C81 C76 C75 109.1(3)
C77 C76 C75 86.7(4)
C78 C77 C76 86.5(3)
C79 C78 C77 108.5(5)
C79 C78 C75 111.7(4)
C77 C78 C75 87.9(4)
C80 C79 C78 110.2(4)
N9 C80 C81 122.9(4)
N9 C80 C79 118.9(4)
C81 C80 C79 118.2(4)
C82 C81 C80 117.0(4)
C82 C81 C76 126.2(4)
C80 C81 C76 116.7(4)
C81 C82 C83 119.9(4)
C84 C83 C82 119.5(4)
N9 C84 C83 121.0(4)
N9 C84 C85 115.4(4)
C83 C84 C85 123.6(4)
C80 N9 C84 119.4(4)
C80 N9 Cu3 125.2(3)
C84 N9 Cu3 114.4(3)
C89 N10 C85 119.7(4)
C89 N10 Cu3 126.8(3)
C85 N10 Cu3 112.8(3)
N10 C85 C86 121.5(4)
N10 C85 C84 115.7(4)
C86 C85 C84 122.8(4)
C87 C86 C85 118.0(5)
C88 C87 C86 121.2(5)
C87 C88 C89 118.3(5)
N10 C89 C88 121.4(4)
N10 C89 C90 117.1(4)
C88 C89 C90 121.5(4)
C89 C90 C91 111.3(4)
C92 C91 C90 115.2(4)
N11 C92 C93 120.4(4)
N11 C92 C91 116.1(4)
C93 C92 C91 123.4(4)
C94 C93 C92 120.6(5)
C95 C94 C93 118.8(5)
C94 C95 C96 119.4(5)
N11 C96 C95 121.8(5)
N11 C96 C97 116.3(4)
C95 C96 C97 121.9(5)
C92 N11 C96 118.9(4)
C92 N11 Cu4 127.7(3)
C96 N11 Cu4 113.4(3)
C101 N12 C97 119.5(4)
C101 N12 Cu4 128.4(4)
C97 N12 Cu4 111.9(3)
N12 C97 C98 122.5(5)
N12 C97 C96 115.3(4)
C98 C97 C96 122.2(5)
C97 C98 C99 116.8(6)
C100 C99 C98 121.7(6)
C99 C100 C101 117.4(5)
C99 C100 C105 125.7(5)
C101 C100 C105 116.8(6)
N12 C101 C100 121.9(5)
N12 C101 C102 119.9(4)
C100 C101 C102 118.2(5)
C101 C102 C103 110.2(5)
C102 C103 C106 111.6(6)
C102 C103 C104 109.1(7)
C106 C103 C104 85.2(6)
C105 C104 C103 88.2(7)
C104 C105 C100 106.6(6)
C104 C105 C106 86.6(7)
C100 C105 C106 110.2(5)
C108 C106 C107 110.4(8)
C108 C106 C103 116.4(9)
C107 C106 C103 110.5(7)
C108 C106 C105 119.7(9)
C107 C106 C105 111.8(6)
C103 C106 C105 86.0(6)
C109 C111 C110 109.5(5)
C109 C111 C112 118.5(5)
C110 C111 C112 111.4(5)
C109 C111 C114 119.7(5)
C110 C111 C114 111.0(4)
C112 C111 C114 84.9(4)
C117 C112 C113 107.0(4)
C117 C112 C111 108.5(4)
C113 C112 C111 87.4(4)
C114 C113 C112 86.8(4)
C115 C114 C113 108.2(4)
C115 C114 C111 111.8(4)
C113 C114 C111 87.8(4)
C116 C115 C114 110.3(4)
N13 C116 C117 122.3(4)
N13 C116 C115 119.2(4)
C117 C116 C115 118.4(4)
C118 C117 C116 118.0(4)
C118 C117 C112 125.5(4)
C116 C117 C112 116.5(4)
C119 C118 C117 119.9(4)
C118 C119 C120 119.7(5)
N13 C120 C119 121.4(4)
N13 C120 C121 115.7(4)
C119 C120 C121 122.8(5)
C120 N13 C116 118.6(4)
C120 N13 Cu3 111.6(3)
C116 N13 Cu3 128.7(3)
C125 N14 C121 119.6(4)
C125 N14 Cu3 127.3(3)
C121 N14 Cu3 112.8(3)
N14 C121 C122 121.2(4)
N14 C121 C120 116.5(4)
C122 C121 C120 122.4(5)
C123 C122 C121 118.2(5)
C124 C123 C122 121.4(5)
C123 C124 C125 117.9(5)
N14 C125 C124 121.6(5)
N14 C125 C126 116.1(4)
C124 C125 C126 122.3(4)
C125 C126 C127 115.6(4)
C128 C127 C126 110.6(4)
N15 C128 C129 120.8(5)
N15 C128 C127 116.2(4)
C129 C128 C127 123.0(5)
C130 C129 C128 119.3(6)
C131 C130 C129 119.2(6)
C130 C131 C132 120.5(6)
N15 C132 C131 120.6(5)
N15 C132 C133 115.1(4)
C131 C132 C133 124.1(5)
C128 N15 C132 119.6(4)
C128 N15 Cu4 126.8(3)
C132 N15 Cu4 113.3(3)
C137 N16 C133 119.3(4)
C137 N16 Cu4 125.3(3)
C133 N16 Cu4 114.1(3)
N16 C133 C134 120.4(5)
N16 C133 C132 116.1(4)
C134 C133 C132 123.4(5)
C135 C134 C133 120.6(5)
C134 C135 C136 119.1(4)
C135 C136 C137 117.6(5)
C135 C136 C141 125.1(5)
C137 C136 C141 117.3(5)
N16 C137 C136 122.7(5)
N16 C137 C138 119.4(4)
C136 C137 C138 117.9(5)
C137 C138 C139 110.6(5)
C138 C139 C142 111.7(5)
C138 C139 C140 108.3(5)
C142 C139 C140 87.5(4)
C141 C140 C139 86.1(4)
C136 C141 C140 106.6(5)
C136 C141 C142 109.4(4)
C140 C141 C142 87.2(5)
C144 C142 C143 109.7(6)
C144 C142 C139 119.0(5)
C143 C142 C139 111.8(5)
C144 C142 C141 117.6(5)
C143 C142 C141 111.5(5)
C139 C142 C141 85.3(5)
F6 P1 F1 92.2(3)
F6 P1 F5 91.4(4)
F1 P1 F5 89.6(3)
F6 P1 F2 90.7(3)
F1 P1 F2 176.1(4)
F5 P1 F2 92.9(3)
F6 P1 F4 178.6(4)
F1 P1 F4 86.8(3)
F5 P1 F4 89.7(4)
F2 P1 F4 90.2(3)
F6 P1 F3 91.1(4)
F1 P1 F3 91.3(3)
F5 P1 F3 177.4(4)
F2 P1 F3 86.1(3)
F4 P1 F3 87.9(3)
F85 P2A F9A 167.0(12)
F85 P2A F10A 95.9(13)
F9A P2A F10A 93.2(8)
F85 P2A F9B 94.2(12)
F9A P2A F9B 95.1(11)
F10A P2A F9B 2.6(13)
F85 P2A F7A 78.5(11)
F9A P2A F7A 92.7(6)
F10A P2A F7A 87.4(6)
F9B P2A F7A 89.0(9)
F85 P2A F8A 97.6(13)
F9A P2A F8A 91.8(7)
F10A P2A F8A 89.1(8)
F9B P2A F8A 87.4(11)
F7A P2A F8A 174.5(8)
F85 P2A F12B 95.3(10)
F9A P2A F12B 92.6(9)
F10A P2A F12B 97.6(11)
F9B P2A F12B 95.8(9)
F7A P2A F12B 172.4(9)
F8A P2A F12B 8.6(13)
F85 P2A F10B 93.9(10)
F9A P2A F10B 77.3(8)
F10A P2A F10B 87.1(11)
F9B P2A F10B 89.2(9)
F7A P2A F10B 15.4(8)
F8A P2A F10B 168.2(9)
F12B P2A F10B 169.2(9)
F85 P2A F12A 77.9(11)
F9A P2A F12A 93.0(7)
F10A P2A F12A 173.8(8)
F9B P2A F12A 171.8(10)
F7A P2A F12A 91.7(5)
F8A P2A F12A 91.2(7)
F12B P2A F12A 82.7(9)
F10B P2A F12A 93.7(8)
F85 P2A F11B 90.7(11)
F9A P2A F11B 79.3(8)
F10A P2A F11B 170.7(9)
F9B P2A F11B 173.3(9)
F7A P2A F11B 87.5(7)
F8A P2A F11B 96.5(9)
F12B P2A F11B 88.3(8)
F10B P2A F11B 85.9(8)
F12A P2A F11B 14.5(6)
F85 P2A F11A 11.7(13)
F9A P2A F11A 177.5(6)
F10A P2A F11A 89.3(7)
F9B P2A F11A 87.4(10)
F7A P2A F11A 87.8(5)
F8A P2A F11A 87.8(7)
F12B P2A F11A 86.6(9)
F10B P2A F11A 103.2(7)
F12A P2A F11A 84.5(5)
F11B P2A F11A 98.2(7)
F85 P2A F7B 178.7(12)
F9A P2A F7B 12.1(12)
F10A P2A F7B 84.2(12)
F9B P2A F7B 85.9(10)
F7A P2A F7B 100.3(9)
F8A P2A F7B 83.6(11)
F12B P2A F7B 85.9(9)
F10B P2A F7B 84.9(9)
F12A P2A F7B 102.0(9)
F11B P2A F7B 89.1(9)
F11A P2A F7B 169.3(9)
P2A F7A P2B 2.6(6)
P2B F8A P2A 2.7(7)
P2B F9A P2A 0.7(6)
P2A F10A P2B 2.8(6)
P2A F11A P2B 0.6(5)
P2A F12A P2B 2.7(6)
F9A P2B F7B 12.7(13)
F9A P2B F85 166.7(16)
F7B P2B F85 178.1(14)
F9A P2B F8A 95.2(13)
F7B P2B F8A 86.6(14)
F85 P2B F8A 95.1(15)
F9A P2B F10A 95.8(13)
F7B P2B F10A 86.4(15)
F85 P2B F10A 92.7(16)
F8A P2B F10A 89.4(12)
F9A P2B F9B 97.8(14)
F7B P2B F9B 88.1(12)
F85 P2B F9B 91.0(12)
F8A P2B F9B 87.5(13)
F10A P2B F9B 2.6(13)
F9A P2B F12B 96.0(13)
F7B P2B F12B 88.9(11)
F85 P2B F12B 92.9(12)
F8A P2B F12B 8.7(13)
F10A P2B F12B 97.8(14)
F9B P2B F12B 95.9(12)
F9A P2B F11B 82.0(12)
F7B P2B F11B 92.3(11)
F85 P2B F11B 88.4(12)
F8A P2B F11B 97.6(13)
F10A P2B F11B 172.9(14)
F9B P2B F11B 174.9(13)
F12B P2B F11B 89.1(10)
F9A P2B F10B 79.4(11)
F7B P2B F10B 87.3(11)
F85 P2B F10B 90.9(11)
F8A P2B F10B 173.0(15)
F10A P2B F10B 86.7(13)
F9B P2B F10B 88.8(11)
F12B P2B F10B 173.9(13)
F11B P2B F10B 86.2(11)
F9A P2B F7A 94.6(11)
F7B P2B F7A 102.6(12)
F85 P2B F7A 75.7(12)
F8A P2B F7A 169.6(16)
F10A P2B F7A 86.4(11)
F9B P2B F7A 87.9(11)
F12B P2B F7A 168.1(14)
F11B P2B F7A 87.1(11)
F10B P2B F7A 15.3(8)
F9A P2B F12A 95.7(12)
F7B P2B F12A 105.2(13)
F85 P2B F12A 75.7(12)
F8A P2B F12A 91.6(11)
F10A P2B F12A 168.3(16)
F9B P2B F12A 166.5(14)
F12B P2B F12A 82.9(11)
F11B P2B F12A 14.5(7)
F10B P2B F12A 93.4(11)
F7A P2B F12A 90.7(10)
F9A P2B F11A 177.5(15)
F7B P2B F11A 169.6(14)
F85 P2B F11A 11.2(12)
F8A P2B F11A 85.7(11)
F10A P2B F11A 86.5(11)
F9B P2B F11A 84.5(12)
F12B P2B F11A 84.5(11)
F11B P2B F11A 95.7(11)
F10B P2B F11A 99.9(12)
F7A P2B F11A 84.6(10)
F12A P2B F11A 82.0(10)
P2B F7B P2A 0.6(6)
P2A F85 P2B 0.5(6)
P2A F9B P2B 2.8(6)
P2B F10B P2A 2.8(6)
P2B F11B P2A 2.7(6)
P2B F12B P2A 2.7(6)
F14 P3 F13 179.6(6)
F14 P3 F16 88.0(9)
F13 P3 F16 92.2(9)
F14 P3 F15 88.4(7)
F13 P3 F15 91.2(6)
F16 P3 F15 89.2(9)
F14 P3 F17 91.1(6)
F13 P3 F17 89.3(6)
F16 P3 F17 92.6(8)
F15 P3 F17 178.1(8)
F14 P3 F18 93.0(9)
F13 P3 F18 86.8(9)
F16 P3 F18 176.0(10)
F15 P3 F18 87.0(10)
F17 P3 F18 91.3(10)
F24B P4 F19B 92.3(12)
F24B P4 F21B 92.9(12)
F19B P4 F21B 91.7(13)
F24B P4 F20 94.6(11)
F19B P4 F20 75.5(12)
F21B P4 F20 165.4(12)
F24B P4 F23B 90.6(13)
F19B P4 F23B 90.3(12)
F21B P4 F23B 175.9(14)
F20 P4 F23B 15.2(13)
F24B P4 F21 62.2(11)
F19B P4 F21 151.6(10)
F21B P4 F21 101.3(11)
F20 P4 F21 93.3(6)
F23B P4 F21 78.5(11)
F24B P4 F19 85.4(11)
F19B P4 F19 100.7(11)
F21B P4 F19 11.5(13)
F20 P4 F19 176.2(6)
F23B P4 F19 168.4(11)
F21 P4 F19 90.1(4)
F24B P4 F20B 89.4(12)
F19B P4 F20B 178.1(14)
F21B P4 F20B 89.0(13)
F20 P4 F20B 103.6(12)
F23B P4 F20B 88.9(13)
F21 P4 F20B 29.7(10)
F19 P4 F20B 80.2(12)
F24B P4 F24 154.0(11)
F19B P4 F24 113.6(10)
F21B P4 F24 88.6(12)
F20 P4 F24 90.1(4)
F23B P4 F24 87.3(11)
F21 P4 F24 92.0(5)
F19 P4 F24 91.5(4)
F20B P4 F24 64.6(11)
F24B P4 F22 30.0(10)
F19B P4 F22 62.5(10)
F21B P4 F22 90.9(11)
F20 P4 F22 89.4(4)
F23B P4 F22 93.2(11)
F21 P4 F22 91.9(5)
F19 P4 F22 88.7(3)
F20B P4 F22 119.3(11)
F24 P4 F22 176.0(6)
F24B P4 F23 117.3(11)
F19B P4 F23 28.9(9)
F21B P4 F23 76.7(12)
F20 P4 F23 88.7(6)
F23B P4 F23 103.5(11)
F21 P4 F23 178.0(4)
F19 P4 F23 88.0(5)
F20B P4 F23 149.9(11)
F24 P4 F23 88.3(5)
F22 P4 F23 87.7(5)
F24B P4 F22B 174.8(15)
F19B P4 F22B 92.7(12)
F21B P4 F22B 88.3(13)
F20 P4 F22B 85.3(12)
F23B P4 F22B 88.0(12)
F21 P4 F22B 112.6(11)
F19 P4 F22B 95.0(11)
F20B P4 F22B 85.5(12)
F24 P4 F22B 20.9(11)
F22 P4 F22B 155.1(11)
F23 P4 F22B 67.9(11)
P4B F19 P4 1.6(7)
P4 F20 P4B 1.6(7)
F20B F21 P4 76.5(16)
F20B F21 P4B 75.0(16)
P4 F21 P4B 1.6(7)
F20B F21 F24B 128(2)
P4 F21 F24B 57.9(8)
P4B F21 F24B 59.4(9)
F24B F22 P4 71.5(15)
F24B F22 P4B 71.1(14)
P4 F22 P4B 0.4(7)
F24B F22 F19B 128.2(18)
P4 F22 F19B 57.0(8)
P4B F22 F19B 57.4(8)
F19B F23 P4 70.1(16)
F19B F23 P4B 71.5(16)
P4 F23 P4B 1.5(7)
F22B F24 P4B 82(2)
F22B F24 P4 82(2)
P4B F24 P4 0.5(8)
F22B F24 F20B 140(2)
P4B F24 F20B 57.4(9)
P4 F24 F20B 57.9(8)
F24 P4B F21B 90.1(14)
F24 P4B F19B 114.4(15)
F21B P4B F19B 90.5(13)
F24 P4B F20B 66.3(13)
F21B P4B F20B 90.1(13)
F19B P4B F20B 179.1(15)
F24 P4B F23B 88.9(14)
F21B P4B F23B 178.9(16)
F19B P4B F23B 89.3(13)
F20B P4B F23B 90.1(13)
F24 P4B F24B 155.6(16)
F21B P4B F24B 91.6(14)
F19B P4B F24B 89.9(13)
F20B P4B F24B 89.4(13)
F23B P4B F24B 89.5(13)
F24 P4B F20 91.6(12)
F21B P4B F20 164.3(17)
F19B P4B F20 74.6(14)
F20B P4B F20 104.9(15)
F23B P4B F20 15.2(14)
F24B P4B F20 93.2(14)
F24 P4B F21 94.1(12)
F21B P4B F21 101.8(14)
F19B P4B F21 149.0(15)
F20B P4B F21 30.1(11)
F23B P4B F21 78.9(13)
F24B P4B F21 61.7(12)
F20 P4B F21 93.6(14)
F24 P4B F22B 21.5(12)
F21B P4B F22B 89.5(13)
F19B P4B F22B 92.9(13)
F20B P4B F22B 87.8(13)
F23B P4B F22B 89.4(13)
F24B P4B F22B 176.9(16)
F20 P4B F22B 86.4(15)
F21 P4B F22B 115.2(14)
F24 P4B F19 93.2(12)
F21B P4B F19 11.5(13)
F19B P4B F19 99.3(14)
F20B P4B F19 81.2(14)
F23B P4B F19 169.3(16)
F24B P4B F19 84.3(14)
F20 P4B F19 173.5(17)
F21 P4B F19 90.5(12)
F22B P4B F19 96.4(14)
F24 P4B F23 89.3(12)
F21B P4B F23 76.3(13)
F19B P4B F23 28.6(9)
F20B P4B F23 152.3(15)
F23B P4B F23 103.0(15)
F24B P4B F23 114.7(14)
F20 P4B F23 88.1(12)
F21 P4B F23 176.1(15)
F22B P4B F23 68.4(12)
F19 P4B F23 87.5(12)
F24 P4B F22 175.2(16)
F21B P4B F22 89.2(14)
F19B P4B F22 60.8(11)
F20B P4B F22 118.5(14)
F23B P4B F22 91.6(13)
F24B P4B F22 29.2(10)
F20 P4B F22 87.7(11)
F21 P4B F22 90.7(11)
F22B P4B F22 153.7(15)
F19 P4B F22 87.2(11)
F23 P4B F22 85.8(11)
F23 F19B P4 81.0(17)
F23 F19B P4B 79.9(18)
P4 F19B P4B 1.2(8)
F23 F19B F22 131(2)
P4 F19B F22 60.5(8)
P4B F19B F22 61.8(10)
F21 F20B P4B 74.9(17)
F21 F20B P4 73.8(15)
P4B F20B P4 1.2(7)
F21 F20B F24 126(2)
P4B F20B F24 56.3(10)
P4 F20B F24 57.5(8)
P4B F21B P4 1.7(7)
F24 F22B P4B 76(2)
F24 F22B P4 77(2)
P4B F22B P4 1.0(7)
P4 F23B P4B 1.6(7)
F22 F24B P4 78.5(16)
F22 F24B P4B 79.7(17)
P4 F24B P4B 1.1(7)
F22 F24B F21 138(2)
P4 F24B F21 60.0(8)
P4B F24B F21 58.8(10)
F25 P5 F27 90.7(7)
F25 P5 F26 176.8(8)
F27 P5 F26 86.9(7)
F25 P5 F28 89.6(8)
F27 P5 F28 92.1(7)
F26 P5 F28 88.3(7)
F25 P5 F29 90.1(8)
F27 P5 F29 179.0(7)
F26 P5 F29 92.2(7)
F28 P5 F29 87.6(8)
F25 P5 F30 91.3(8)
F27 P5 F30 89.1(7)
F26 P5 F30 90.8(7)
F28 P5 F30 178.5(8)
F29 P5 F30 91.3(8)
C149 C150 O1 104.8(7)
C151 O1 C150 109.9(8)
O1 C151 C152 105.2(8)
C153 C154 O2 107.2(13)
C155 O2 C154 111.5(14)
O2 C155 C156 108.8(16)
O3 C158 C157 112.5(10)
C158 O3 C159 108.9(11)
O3 C159 C160 101.9(12)
C161 C162 O4 109(3)
C167 O4 C162 103(3)
C168 C167 O4 116.9(17)

loop_
_geom_bond_atom_site_label_1
_geom_bond_atom_site_label_2
_geom_bond_distance
Cu1 N2 1.995(4)
Cu1 N5 2.005(4)
Cu1 N1 2.042(4)
Cu1 N6 2.047(4)
Cu2 N7 2.011(4)
Cu2 N4 2.019(3)
Cu2 N3 2.027(4)
Cu2 N8 2.058(4)
C1 C3 1.489(16)
C2 C3 1.554(8)
C3 C4 1.524(11)
C3 C6 1.541(13)
C4 C9 1.507(7)
C4 C5 1.580(14)
C5 C6 1.560(13)
C6 C7 1.538(7)
C7 C8 1.506(7)
C8 N1 1.349(6)
C8 C9 1.400(7)
C9 C10 1.370(8)
C10 C11 1.376(8)
C11 C12 1.411(7)
C12 N1 1.326(6)
C12 C13 1.491(6)
N2 C13 1.345(6)
N2 C17 1.350(5)
C13 C14 1.392(6)
C14 C15 1.370(7)
C15 C16 1.378(8)
C16 C17 1.387(6)
C17 C18 1.528(6)
C18 C19 1.543(5)
C19 C20 1.482(6)
C20 N3 1.359(6)
C20 C21 1.387(7)
C21 C22 1.402(7)
C22 C23 1.377(8)
C23 C24 1.397(6)
C24 N3 1.362(5)
C24 C25 1.478(6)
N4 C29 1.317(6)
N4 C25 1.358(5)
C25 C26 1.388(6)
C26 C27 1.383(7)
C27 C28 1.387(6)
C28 C29 1.408(5)
C28 C33 1.484(7)
C29 C30 1.514(6)
C30 C31 1.532(7)
C31 C32 1.539(7)
C31 C34 1.555(6)
C32 C33 1.559(7)
C33 C34 1.561(6)
C34 C36 1.518(7)
C34 C35 1.538(8)
C37 C39 1.516(10)
C38 C39 1.532(8)
C39 C40 1.549(8)
C39 C42 1.570(8)
C40 C45 1.488(7)
C40 C41 1.544(7)
C41 C42 1.549(9)
C42 C43 1.507(9)
C43 C44 1.527(6)
C44 N5 1.329(7)
C44 C45 1.401(6)
C45 C46 1.384(7)
C46 C47 1.378(7)
C47 C48 1.387(6)
C48 N5 1.358(5)
C48 C49 1.468(7)
N6 C53 1.327(7)
N6 C49 1.360(6)
C49 C50 1.390(7)
C50 C51 1.379(9)
C51 C52 1.380(8)
C52 C53 1.405(7)
C53 C54 1.502(7)
C54 C55 1.543(6)
C55 C56 1.495(6)
C56 N7 1.364(5)
C56 C57 1.374(6)
C57 C58 1.384(7)
C58 C59 1.380(7)
C59 C60 1.373(7)
C60 N7 1.354(5)
C60 C61 1.482(6)
N8 C65 1.333(6)
N8 C61 1.349(6)
C61 C62 1.383(6)
C62 C63 1.392(7)
C63 C64 1.367(7)
C64 C65 1.413(6)
C64 C69 1.508(6)
C65 C66 1.522(7)
C66 C67 1.524(6)
C67 C70 1.536(9)
C67 C68 1.545(8)
C68 C69 1.548(10)
C69 C70 1.558(7)
C70 C72 1.512(10)
C70 C71 1.549(7)
Cu3 N14 2.010(4)
Cu3 N9 2.021(4)
Cu3 N10 2.043(4)
Cu3 N13 2.070(4)
Cu4 N11 1.996(4)
Cu4 N16 2.006(4)
Cu4 N15 2.062(4)
Cu4 N12 2.072(4)
C73 C75 1.516(6)
C74 C75 1.521(7)
C75 C78 1.559(6)
C75 C76 1.572(6)
C76 C81 1.474(7)
C76 C77 1.553(8)
C77 C78 1.533(8)
C78 C79 1.530(7)
C79 C80 1.499(7)
C80 N9 1.332(6)
C80 C81 1.406(6)
C81 C82 1.380(7)
C82 C83 1.387(7)
C83 C84 1.384(6)
C84 N9 1.346(6)
C84 C85 1.475(6)
N10 C89 1.330(6)
N10 C85 1.363(5)
C85 C86 1.388(7)
C86 C87 1.379(8)
C87 C88 1.366(8)
C88 C89 1.406(7)
C89 C90 1.517(6)
C90 C91 1.529(6)
C91 C92 1.480(6)
C92 N11 1.358(6)
C92 C93 1.390(7)
C93 C94 1.379(8)
C94 C95 1.381(8)
C95 C96 1.382(7)
C96 N11 1.368(6)
C96 C97 1.490(7)
N12 C101 1.334(6)
N12 C97 1.350(7)
C97 C98 1.372(8)
C98 C99 1.414(9)
C99 C100 1.352(10)
C100 C101 1.411(7)
C100 C105 1.492(8)
C101 C102 1.506(8)
C102 C103 1.530(7)
C103 C106 1.547(12)
C103 C104 1.554(14)
C104 C105 1.495(15)
C105 C106 1.563(10)
C106 C108 1.447(15)
C106 C107 1.542(8)
C109 C111 1.499(9)
C110 C111 1.535(7)
C111 C112 1.567(8)
C111 C114 1.571(6)
C112 C117 1.505(6)
C112 C113 1.549(8)
C113 C114 1.534(8)
C114 C115 1.529(6)
C115 C116 1.508(6)
C116 N13 1.355(5)
C116 C117 1.406(6)
C117 C118 1.380(7)
C118 C119 1.371(7)
C119 C120 1.397(7)
C120 N13 1.346(6)
C120 C121 1.485(7)
N14 C125 1.328(6)
N14 C121 1.349(6)
C121 C122 1.402(7)
C122 C123 1.372(8)
C123 C124 1.349(9)
C124 C125 1.420(7)
C125 C126 1.514(7)
C126 C127 1.521(6)
C127 C128 1.493(8)
C128 N15 1.350(7)
C128 C129 1.395(8)
C129 C130 1.390(10)
C130 C131 1.344(10)
C131 C132 1.397(7)
C132 N15 1.350(6)
C132 C133 1.474(8)
N16 C137 1.326(7)
N16 C133 1.362(6)
C133 C134 1.378(7)
C134 C135 1.371(8)
C135 C136 1.393(8)
C136 C137 1.400(7)
C136 C141 1.482(8)
C137 C138 1.496(7)
C138 C139 1.525(8)
C139 C142 1.549(9)
C139 C140 1.555(9)
C140 C141 1.542(9)
C141 C142 1.571(8)
C142 C144 1.510(8)
C142 C143 1.534(9)
P1 F6 1.554(5)
P1 F1 1.567(4)
P1 F5 1.570(5)
P1 F2 1.572(4)
P1 F4 1.605(5)
P1 F3 1.606(5)
P2A F85 1.486(17)
P2A F9A 1.554(7)
P2A F10A 1.572(7)
P2A F9B 1.571(14)
P2A F7A 1.583(6)
P2A F8A 1.576(9)
P2A F12B 1.597(13)
P2A F10B 1.585(13)
P2A F12A 1.596(7)
P2A F11B 1.596(13)
P2A F11A 1.616(6)
P2A F7B 1.636(16)
F7A P2B 1.606(18)
F8A P2B 1.56(2)
F9A P2B 1.48(2)
F10A P2B 1.58(2)
F11A P2B 1.690(19)
F12A P2B 1.601(19)
P2B F7B 1.561(13)
P2B F85 1.561(13)
P2B F9B 1.580(13)
P2B F12B 1.584(13)
P2B F11B 1.584(13)
P2B F10B 1.588(13)
P3 F14 1.542(9)
P3 F13 1.543(9)
P3 F16 1.545(11)
P3 F15 1.563(10)
P3 F17 1.569(9)
P3 F18 1.600(12)
P4 F24B 1.542(19)
P4 F19B 1.54(2)
P4 F21B 1.57(2)
P4 F20 1.571(6)
P4 F23B 1.574(19)
P4 F21 1.576(6)
P4 F19 1.581(5)
P4 F20B 1.60(2)
P4 F24 1.588(5)
P4 F22 1.593(5)
P4 F23 1.613(7)
P4 F22B 1.614(19)
F19 P4B 1.58(2)
F20 P4B 1.57(2)
F21 F20B 0.81(3)
F21 P4B 1.56(2)
F21 F24B 1.61(3)
F22 F24B 0.81(3)
F22 P4B 1.64(2)
F22 F19B 1.62(2)
F23 F19B 0.79(2)
F23 P4B 1.63(2)
F24 F22B 0.58(3)
F24 P4B 1.55(2)
F24 F20B 1.70(3)
P4B F21B 1.567(14)
P4B F19B 1.566(13)
P4B F20B 1.566(13)
P4B F23B 1.571(14)
P4B F24B 1.575(14)
P4B F22B 1.579(14)
P5 F25 1.545(10)
P5 F27 1.553(10)
P5 F26 1.559(9)
P5 F28 1.566(10)
P5 F29 1.575(11)
P5 F30 1.589(11)
C149 C150 1.481(12)
C150 O1 1.479(10)
O1 C151 1.409(10)
C151 C152 1.494(12)
C153 C154 1.452(14)
C154 O2 1.489(13)
O2 C155 1.388(14)
C155 C156 1.467(15)
C157 C158 1.447(13)
C158 O3 1.410(11)
O3 C159 1.487(14)
C159 C160 1.566(15)
C161 C162 1.11(3)
C162 O4 1.31(2)
O4 C167 1.316(19)
C167 C168 1.17(2)
